data_1575527
loop_
_publ_author_name
'Wang, Yan-Bo'
'Xue, Yung-Jing'
'Hung, Chieh-Ming'
'Huang, Kuo-Hsiu'
'Jiang, Bing-Huang'
'Tsai, Chia-Lin'
'Huang, Yu-Chi'
'Chen, Hong-Yi'
'Yang, Shang-Da'
'Chien, Su-Ying'
'Chen, Chih-Ping'
'Chou, Pi-Tai'
'Cheng, Yen-Ju'

_publ_section_title
;
 Effect of halogen/chalcogen substitution on the dielectric constant of
 asymmetric acceptor alloy to improve the efficiency and stability of
 inverted organic photovoltaics.
;
_journal_issue 37
_journal_name_full 'Chemical science'
_journal_page_first 17391
_journal_page_last 17407
_journal_paper_doi 10.1039/d5sc04976h
_journal_volume 16
_journal_year 2025
_chemical_formula_sum 'C98 H118 Br2 F4 N6 O2 S4'
_chemical_formula_weight 1776.04
_space_group_crystal_system triclinic
_space_group_IT_number 2
_space_group_name_Hall '-P 1'
_space_group_name_H-M_alt 'P -1'
_atom_sites_solution_hydrogens geom
_audit_creation_method SHELXL-2019/1
_audit_update_record
;
2025-05-19 deposited with the CCDC.	2025-08-25 downloaded from the CCDC.
;
_cell_angle_alpha 91.5233(8)
_cell_angle_beta 91.3027(8)
_cell_angle_gamma 103.5981(10)
_cell_formula_units_Z 6
_cell_length_a 21.1860(6)
_cell_length_b 21.4353(6)
_cell_length_c 32.1951(8)
_cell_measurement_reflns_used 37710
_cell_measurement_temperature 200(2)
_cell_measurement_theta_max 74.67
_cell_measurement_theta_min 2.51
_cell_volume 14199.5(7)
_computing_cell_refinement 'Bruker SAINT'
_computing_data_collection 'Bruker APEX4'
_computing_data_reduction 'Bruker SAINT'
_computing_molecular_graphics 'Bruker SHELXTL'
_computing_publication_material 'Bruker SHELXTL'
_computing_structure_refinement 'SHELXL-2019/1 (Sheldrick, 2019)'
_computing_structure_solution 'SHELXT (Sheldrick 2015)'
_diffrn_ambient_temperature 200(2)
_diffrn_measured_fraction_theta_full 0.998
_diffrn_measured_fraction_theta_max 0.997
_diffrn_measurement_device_type 'Bruker D8 VENTURE'
_diffrn_measurement_method '\f and \w scans'
_diffrn_radiation_type CuK\a
_diffrn_radiation_wavelength 1.54178
_diffrn_reflns_av_R_equivalents 0.0347
_diffrn_reflns_av_unetI/netI 0.0551
_diffrn_reflns_Laue_measured_fraction_full 0.998
_diffrn_reflns_Laue_measured_fraction_max 0.997
_diffrn_reflns_limit_h_max 25
_diffrn_reflns_limit_h_min -25
_diffrn_reflns_limit_k_max 26
_diffrn_reflns_limit_k_min -26
_diffrn_reflns_limit_l_max 32
_diffrn_reflns_limit_l_min -39
_diffrn_reflns_number 94350
_diffrn_reflns_point_group_measured_fraction_full 0.998
_diffrn_reflns_point_group_measured_fraction_max 0.997
_diffrn_reflns_theta_full 67.679
_diffrn_reflns_theta_max 69.998
_diffrn_reflns_theta_min 2.122
_exptl_absorpt_coefficient_mu 2.367
_exptl_absorpt_correction_T_max 0.8064
_exptl_absorpt_correction_T_min 0.5475
_exptl_absorpt_correction_type multi-scan
_exptl_absorpt_process_details
; 
 SADABS 2016/2: Krause, L., Herbst-Irmer, R., Sheldrick G.M. & Stalke D., 
 J. Appl. Cryst. 48 (2015) 3-10 
;
_exptl_crystal_colour blue
_exptl_crystal_density_diffrn 1.246
_exptl_crystal_description lath
_exptl_crystal_F_000 5604
_exptl_crystal_size_max 0.535
_exptl_crystal_size_mid 0.261
_exptl_crystal_size_min 0.064
_refine_diff_density_max 2.430
_refine_diff_density_min -1.154
_refine_diff_density_rms 0.150
_refine_ls_extinction_method none
_refine_ls_goodness_of_fit_ref 1.637
_refine_ls_hydrogen_treatment constr
_refine_ls_matrix_type full
_refine_ls_number_parameters 2821
_refine_ls_number_reflns 53733
_refine_ls_number_restraints 1382
_refine_ls_restrained_S_all 1.734
_refine_ls_R_factor_all 0.1738
_refine_ls_R_factor_gt 0.1384
_refine_ls_shift/su_max 0.022
_refine_ls_shift/su_mean 0.000
_refine_ls_structure_factor_coef Fsqd
_refine_ls_weighting_details 'w=1/[\s^2^(Fo^2^)+(0.2000P)^2^] where P=(Fo^2^+2Fc^2^)/3'
_refine_ls_weighting_scheme calc
_refine_ls_wR_factor_gt 0.3734
_refine_ls_wR_factor_ref 0.4313
_reflns_Friedel_coverage 0.000
_reflns_number_gt 33701
_reflns_number_total 53733
_reflns_threshold_expression 'I > 2\s(I)'
_cod_data_source_file d5sc04976h2.cif
_cod_data_source_block ic22409_sq
_cod_depositor_comments 'Adding full bibliography for 1575527--1575529.cif.'
_cod_database_code 1575527
_shelx_shelxl_version_number 2019/1
_shelx_space_group_comment
; 
The symmetry employed for this shelxl refinement is uniquely defined 
by the following loop, which should always be used as a source of 
symmetry information in preference to the above space-group names. 
They are only intended as comments. 
;
_shelx_estimated_absorpt_t_min 0.364
_shelx_estimated_absorpt_t_max 0.863

loop_
_space_group_symop_operation_xyz
'x, y, z'
'-x, -y, -z'

loop_
_atom_site_label
_atom_site_type_symbol
_atom_site_fract_x
_atom_site_fract_y
_atom_site_fract_z
_atom_site_U_iso_or_equiv
_atom_site_adp_type
_atom_site_occupancy
_atom_site_site_symmetry_order
_atom_site_calc_flag
_atom_site_refinement_flags_posn
_atom_site_refinement_flags_adp
_atom_site_refinement_flags_occupancy
_atom_site_disorder_assembly
_atom_site_disorder_group
Br1A Br 0.85429(5) 0.55411(4) 0.96855(3) 0.1008(3) Uani 1 1 d . . . . .
Br2A Br 0.80496(5) 0.54203(4) 1.06843(3) 0.0981(3) Uani 1 1 d . . . . .
S1A S 0.85698(9) 0.45495(9) 0.88351(5) 0.0843(4) Uani 1 1 d . . . . .
S2A S 0.81576(8) 0.25961(8) 0.84638(5) 0.0785(4) Uani 1 1 d . . . . .
S3A S 0.73143(9) 0.42494(9) 1.13434(5) 0.0856(4) Uani 1 1 d . . . . .
S4A S 0.63981(8) 0.22785(9) 1.13534(5) 0.0822(4) Uani 1 1 d . . . . .
F1A F 0.7911(3) -0.0607(2) 0.70815(17) 0.1117(14) Uani 1 1 d . . . . .
F2A F 0.8415(3) -0.0111(3) 0.63834(15) 0.1149(15) Uani 1 1 d . . . . .
F3A F 0.5142(3) -0.1250(3) 1.2191(3) 0.148(2) Uani 1 1 d . . . . .
F4A F 0.4870(3) -0.0962(3) 1.2969(2) 0.153(3) Uani 1 1 d . . . . .
O1A O 0.8125(3) 0.1487(3) 0.80269(15) 0.0974(14) Uani 1 1 d . . . . .
O2A O 0.5990(3) 0.1079(3) 1.16232(17) 0.1046(16) Uani 1 1 d . . . . .
N1A N 0.7675(3) 0.3125(3) 0.94701(16) 0.0765(12) Uani 1 1 d . . . . .
N2A N 0.7054(3) 0.3029(3) 1.04093(16) 0.0763(12) Uani 1 1 d . . . . .
N3A N 0.9707(5) 0.3656(4) 0.6943(2) 0.123(3) Uani 1 1 d . . . . .
N4A N 0.9502(6) 0.2093(5) 0.6087(3) 0.155(4) Uani 1 1 d . U . . .
N5A N 0.5794(7) 0.2899(7) 1.3147(4) 0.163(4) Uani 1 1 d . . . . .
N6A N 0.5119(6) 0.1092(7) 1.3700(3) 0.173(5) Uani 1 1 d . . . . .
C1A C 0.7669(3) 0.3573(3) 0.9786(2) 0.0785(15) Uani 1 1 d . . . . .
C2A C 0.8002(3) 0.4203(4) 0.9647(2) 0.0815(16) Uani 1 1 d . . . . .
C3A C 0.8107(3) 0.4769(3) 0.9913(2) 0.0770(15) Uani 1 1 d . . . . .
C4A C 0.7914(3) 0.4709(4) 1.0310(2) 0.0809(16) Uani 1 1 d . . . . .
C5A C 0.7573(3) 0.4110(4) 1.0456(2) 0.0832(17) Uani 1 1 d . . . . .
C6A C 0.7417(3) 0.3539(3) 1.0190(2) 0.0777(15) Uani 1 1 d . . . . .
C7A C 0.8191(3) 0.4107(3) 0.92451(19) 0.0774(15) Uani 1 1 d . . . . .
C8A C 0.8004(3) 0.3450(3) 0.91471(18) 0.0768(15) Uani 1 1 d . . . . .
C9A C 0.8189(3) 0.3288(3) 0.8747(2) 0.0772(15) Uani 1 1 d . . . . .
C10A C 0.8491(3) 0.3832(3) 0.85448(19) 0.0781(15) Uani 1 1 d . . . . .
C11A C 0.8691(3) 0.3704(3) 0.81450(19) 0.0816(16) Uani 1 1 d D . . . .
C12A C 0.8546(3) 0.3049(3) 0.8054(2) 0.0810(16) Uani 1 1 d . . . . .
C13A C 0.8707(3) 0.2798(3) 0.76723(19) 0.0819(16) Uani 1 1 d . . . . .
H13A H 0.891410 0.312510 0.749412 0.098 Uiso 1 1 calc R U . . .
C14A C 0.8638(3) 0.2197(4) 0.74958(19) 0.0803(16) Uani 1 1 d . . . . .
C15A C 0.8333(3) 0.1585(4) 0.7681(2) 0.0814(16) Uani 1 1 d . . . . .
C16A C 0.8320(3) 0.1074(4) 0.7370(2) 0.0824(17) Uani 1 1 d . . . . .
C17A C 0.8085(3) 0.0420(4) 0.7408(2) 0.0858(17) Uani 1 1 d . . . . .
H17A H 0.790427 0.024269 0.765870 0.103 Uiso 1 1 calc R U . . .
C18A C 0.8127(3) 0.0040(4) 0.7065(3) 0.0880(18) Uani 1 1 d . . . . .
C19A C 0.8392(4) 0.0301(4) 0.6701(2) 0.092(2) Uani 1 1 d . . . . .
C20A C 0.8618(4) 0.0930(4) 0.6658(2) 0.0892(19) Uani 1 1 d . . . . .
H20A H 0.878991 0.109587 0.640251 0.107 Uiso 1 1 calc R U . . .
C21A C 0.8594(3) 0.1341(4) 0.7002(2) 0.0841(17) Uani 1 1 d . . . . .
C22A C 0.8832(4) 0.2050(4) 0.70737(19) 0.0851(17) Uani 1 1 d . . . . .
C23A C 0.9177(4) 0.2454(4) 0.6807(2) 0.093(2) Uani 1 1 d . . . . .
C24A C 0.9480(4) 0.3130(5) 0.6882(2) 0.104(2) Uani 1 1 d . . . . .
C25A C 0.9371(5) 0.2271(5) 0.6397(3) 0.112(3) Uani 1 1 d . . . . .
C26A C 0.7320(3) 0.3919(4) 1.0842(2) 0.0805(16) Uani 1 1 d . . . . .
C27A C 0.7013(3) 0.3280(3) 1.0807(2) 0.0768(15) Uani 1 1 d . . . . .
C28A C 0.6764(3) 0.3026(4) 1.1183(2) 0.0804(16) Uani 1 1 d . . . . .
C29A C 0.6895(3) 0.3488(4) 1.1507(2) 0.0824(16) Uani 1 1 d . . . . .
C30A C 0.6696(3) 0.3262(4) 1.1891(2) 0.0853(17) Uani 1 1 d . . . . .
C31A C 0.6406(3) 0.2579(4) 1.1868(2) 0.0860(18) Uani 1 1 d . . . . .
C32A C 0.6156(3) 0.2235(4) 1.2210(2) 0.0884(19) Uani 1 1 d . . . . .
H32A H 0.617420 0.250590 1.245032 0.106 Uiso 1 1 calc R U . . .
C33A C 0.5897(3) 0.1625(4) 1.2288(2) 0.0863(19) Uani 1 1 d . . . . .
C34A C 0.5847(3) 0.1075(5) 1.1986(3) 0.099(2) Uani 1 1 d . . . . .
C35A C 0.5613(3) 0.0474(5) 1.2209(3) 0.097(2) Uani 1 1 d . . . . .
C36A C 0.5505(4) -0.0144(6) 1.2056(4) 0.116(3) Uani 1 1 d . . . . .
H36A H 0.559687 -0.023685 1.177653 0.139 Uiso 1 1 calc R U . . .
C37A C 0.5256(4) -0.0628(6) 1.2324(4) 0.127(4) Uani 1 1 d . . . . .
C38A C 0.5116(4) -0.0475(6) 1.2725(4) 0.117(3) Uani 1 1 d . . . . .
C39A C 0.5211(4) 0.0109(5) 1.2870(3) 0.107(2) Uani 1 1 d . U . . .
H39A H 0.509858 0.018891 1.314660 0.129 Uiso 1 1 calc R U . . .
C40A C 0.5479(3) 0.0622(5) 1.2620(3) 0.100(2) Uani 1 1 d . . . . .
C41A C 0.5639(3) 0.1341(5) 1.2683(3) 0.099(2) Uani 1 1 d . . . . .
C42A C 0.5562(4) 0.1663(6) 1.3035(3) 0.114(3) Uani 1 1 d . . . . .
C43A C 0.5693(6) 0.2350(9) 1.3111(3) 0.128(4) Uani 1 1 d . . . . .
C44A C 0.5318(5) 0.1369(6) 1.3420(3) 0.135(4) Uani 1 1 d . . . . .
C45A C 0.7516(3) 0.2427(3) 0.94636(18) 0.0789(15) Uani 1 1 d D . . . .
H45A H 0.739242 0.227450 0.917345 0.095 Uiso 1 1 calc R U . . .
H45B H 0.712472 0.228449 0.963100 0.095 Uiso 1 1 calc R U . . .
C46A C 0.8023(5) 0.2084(3) 0.9617(3) 0.138(3) Uani 1 1 d D U . . .
H46A H 0.834986 0.216999 0.939408 0.166 Uiso 1 1 calc R U . . .
C47A C 0.8411(5) 0.2383(6) 0.9988(4) 0.172(5) Uani 1 1 d D . . . .
H47A H 0.812855 0.231549 1.023153 0.206 Uiso 1 1 calc R U . . .
H47B H 0.854854 0.285177 0.994965 0.206 Uiso 1 1 calc R U . . .
C48A C 0.9001(4) 0.2141(5) 1.0085(3) 0.132(3) Uani 1 1 d D . . . .
H48A H 0.906232 0.214078 1.039071 0.158 Uiso 1 1 calc R U . . .
H48B H 0.892329 0.168981 0.997998 0.158 Uiso 1 1 calc R U . . .
C49A C 0.9613(4) 0.2514(6) 0.9907(4) 0.156(4) Uani 1 1 d D . . . .
H49A H 0.961906 0.297748 0.992771 0.187 Uiso 1 1 calc R U . . .
H49B H 0.961928 0.239268 0.960852 0.187 Uiso 1 1 calc R U . . .
C50A C 1.0223(5) 0.2404(11) 1.0127(6) 0.236(9) Uani 1 1 d D . . . .
H50A H 1.018975 0.193811 1.015443 0.284 Uiso 1 1 calc R U . . .
H50B H 1.027838 0.261101 1.040780 0.284 Uiso 1 1 calc R U . . .
C51A C 1.0808(6) 0.2703(13) 0.9856(6) 0.300 Uiso 1 1 d D U . . .
H51A H 1.082378 0.241457 0.961323 0.360 Uiso 1 1 calc R U . . .
H51B H 1.075790 0.312027 0.975266 0.360 Uiso 1 1 calc R U . . .
C52A C 1.1435(6) 0.2801(13) 1.0119(7) 0.300 Uiso 1 1 d D U . . .
H52A H 1.180580 0.299059 0.994932 0.450 Uiso 1 1 calc R U . . .
H52B H 1.141763 0.309034 1.035694 0.450 Uiso 1 1 calc R U . . .
H52C H 1.148333 0.238659 1.021789 0.450 Uiso 1 1 calc R U . . .
C53A C 0.7782(5) 0.1360(3) 0.9583(3) 0.137(3) Uani 1 1 d D . . . .
H53A H 0.734736 0.123470 0.970479 0.164 Uiso 1 1 calc R U . . .
H53B H 0.808003 0.115986 0.974557 0.164 Uiso 1 1 calc R U . . .
C54A C 0.7739(5) 0.1105(3) 0.9135(3) 0.120(3) Uani 1 1 d D . . . .
H54A H 0.815618 0.127450 0.899849 0.144 Uiso 1 1 calc R U . . .
H54B H 0.739290 0.124839 0.897964 0.144 Uiso 1 1 calc R U . . .
C55A C 0.7586(5) 0.0360(3) 0.9129(3) 0.120(3) Uani 1 1 d D . . . .
H55A H 0.791976 0.021825 0.929832 0.144 Uiso 1 1 calc R U . . .
H55B H 0.715854 0.019136 0.925314 0.144 Uiso 1 1 calc R U . . .
C56A C 0.7577(5) 0.0094(3) 0.8684(3) 0.120(3) Uani 1 1 d D . . . .
H56A H 0.799096 0.029146 0.855212 0.144 Uiso 1 1 calc R U . . .
H56B H 0.721861 0.020489 0.852093 0.144 Uiso 1 1 calc R U . . .
C57A C 0.7483(5) -0.0639(3) 0.8682(3) 0.120(3) Uani 1 1 d D . . . .
H57A H 0.781633 -0.074916 0.886783 0.144 Uiso 1 1 calc R U . . .
H57B H 0.705060 -0.083681 0.879049 0.144 Uiso 1 1 calc R U . . .
C58A C 0.7534(5) -0.0912(4) 0.8248(3) 0.126(3) Uani 1 1 d D . . . .
H58A H 0.797219 -0.072459 0.814364 0.151 Uiso 1 1 calc R U . . .
H58B H 0.721188 -0.078720 0.806011 0.151 Uiso 1 1 calc R U . . .
C59A C 0.7419(7) -0.1641(4) 0.8237(4) 0.151(4) Uani 1 1 d D . . . .
H59A H 0.697093 -0.183336 0.832273 0.181 Uiso 1 1 calc R U . . .
H59B H 0.772457 -0.177092 0.843556 0.181 Uiso 1 1 calc R U . . .
C60A C 0.7517(7) -0.1893(6) 0.7795(4) 0.166(5) Uani 1 1 d D . . . .
H60A H 0.744136 -0.236183 0.779310 0.250 Uiso 1 1 calc R U . . .
H60B H 0.721021 -0.176920 0.759992 0.250 Uiso 1 1 calc R U . . .
H60C H 0.796258 -0.170687 0.771255 0.250 Uiso 1 1 calc R U . . .
C61A C 0.8987(4) 0.4243(3) 0.7859(2) 0.098(2) Uani 1 1 d D . . . .
H61A H 0.930025 0.458348 0.802046 0.118 Uiso 1 1 calc R U . . .
H61B H 0.922614 0.407379 0.763897 0.118 Uiso 1 1 calc R U . . .
C62A C 0.8469(6) 0.4528(5) 0.7660(4) 0.179(5) Uani 1 1 d D . . . .
H62A H 0.822732 0.468747 0.788318 0.215 Uiso 1 1 calc R U . . .
H62B H 0.868440 0.490210 0.749935 0.215 Uiso 1 1 calc R U . . .
C63A C 0.7991(7) 0.4071(7) 0.7377(6) 0.220(8) Uani 1 1 d D . . . .
H63A H 0.766545 0.378400 0.754399 0.264 Uiso 1 1 calc R U . . .
H63B H 0.822099 0.380283 0.721119 0.264 Uiso 1 1 calc R U . . .
C64A C 0.7650(7) 0.4449(9) 0.7086(6) 0.262(10) Uani 1 1 d D U . . .
H64A H 0.774556 0.490333 0.718591 0.315 Uiso 1 1 calc R U . . .
H64B H 0.782599 0.443697 0.680442 0.315 Uiso 1 1 calc R U . . .
C65A C 0.6925(7) 0.4186(10) 0.7061(7) 0.300 Uiso 1 1 d D U . . .
H65A H 0.675495 0.413036 0.734491 0.360 Uiso 1 1 calc R U . . .
H65B H 0.682306 0.376002 0.691504 0.360 Uiso 1 1 calc R U . . .
C66A C 0.6597(7) 0.4648(8) 0.6826(5) 0.300 Uiso 1 1 d D U . . .
H66A H 0.616306 0.441287 0.671711 0.360 Uiso 1 1 calc R U . . .
H66B H 0.653978 0.499717 0.701774 0.360 Uiso 1 1 calc R U . . .
C67A C 0.7019(8) 0.4932(10) 0.6465(6) 0.300 Uiso 1 1 d D U . . .
H67A H 0.706091 0.458321 0.626754 0.360 Uiso 1 1 calc R U . . .
H67B H 0.745939 0.514922 0.657307 0.360 Uiso 1 1 calc R U . . .
C68A C 0.6715(8) 0.5416(7) 0.6238(5) 0.300 Uiso 1 1 d D U . . .
H68A H 0.701295 0.562780 0.602426 0.360 Uiso 1 1 calc R U . . .
H68B H 0.664975 0.575187 0.643901 0.360 Uiso 1 1 calc R U . . .
C69A C 0.6059(8) 0.5074(8) 0.6031(6) 0.300 Uiso 1 1 d D U . . .
H69A H 0.583069 0.539385 0.592471 0.360 Uiso 1 1 calc R U . . .
H69B H 0.577993 0.481041 0.623499 0.360 Uiso 1 1 calc R U . . .
C70A C 0.6200(11) 0.4641(9) 0.5667(5) 0.300 Uiso 1 1 d D U . . .
H70A H 0.608921 0.480584 0.539760 0.360 Uiso 1 1 calc R U . . .
H70B H 0.666548 0.463488 0.567196 0.360 Uiso 1 1 calc R U . . .
C71A C 0.5777(9) 0.3960(8) 0.5727(5) 0.300 Uiso 1 1 d D U . . .
H71A H 0.585291 0.367201 0.550198 0.450 Uiso 1 1 calc R U . . .
H71B H 0.589092 0.380293 0.599465 0.450 Uiso 1 1 calc R U . . .
H71C H 0.531718 0.397314 0.572149 0.450 Uiso 1 1 calc R U . . .
C72A C 0.6502(3) 0.2512(3) 1.02412(19) 0.0865(17) Uani 1 1 d D . . . .
H72A H 0.623838 0.232007 1.047583 0.104 Uiso 1 1 calc R U . . .
H72B H 0.667958 0.217139 1.010738 0.104 Uiso 1 1 calc R U . . .
C73A C 0.6060(3) 0.2735(3) 0.9927(2) 0.101(2) Uani 1 1 d D . . . .
H73A H 0.632974 0.288499 0.968173 0.121 Uiso 1 1 calc R U . . .
C74A C 0.5811(4) 0.3301(4) 1.0086(3) 0.113(2) Uani 1 1 d D . . . .
H74A H 0.559022 0.346639 0.985376 0.135 Uiso 1 1 calc R U . . .
H74B H 0.618549 0.364816 1.018381 0.135 Uiso 1 1 calc R U . . .
C75A C 0.5344(5) 0.3137(4) 1.0437(3) 0.130(3) Uani 1 1 d D . . . .
H75A H 0.556942 0.299333 1.067616 0.156 Uiso 1 1 calc R U . . .
H75B H 0.497755 0.277730 1.034498 0.156 Uiso 1 1 calc R U . . .
C76A C 0.5079(5) 0.3710(5) 1.0576(3) 0.141(3) Uani 1 1 d D . . . .
H76A H 0.492987 0.390507 1.032781 0.169 Uiso 1 1 calc R U . . .
H76B H 0.469858 0.355837 1.075101 0.169 Uiso 1 1 calc R U . . .
C77A C 0.5583(5) 0.4216(5) 1.0819(4) 0.144(4) Uani 1 1 d D . . . .
H77A H 0.595142 0.439497 1.063975 0.173 Uiso 1 1 calc R U . . .
H77B H 0.575187 0.402141 1.106011 0.173 Uiso 1 1 calc R U . . .
C78A C 0.5262(7) 0.4760(6) 1.0971(5) 0.189(6) Uani 1 1 d D . . . .
H78A H 0.523876 0.505538 1.074319 0.226 Uiso 1 1 calc R U . . .
H78B H 0.481526 0.457460 1.106142 0.226 Uiso 1 1 calc R U . . .
C79A C 0.5677(11) 0.5125(11) 1.1336(8) 0.37(2) Uani 1 1 d D . . . .
H79A H 0.548366 0.547077 1.143717 0.553 Uiso 1 1 calc R U . . .
H79B H 0.569535 0.482903 1.156013 0.553 Uiso 1 1 calc R U . . .
H79C H 0.611730 0.530805 1.124307 0.553 Uiso 1 1 calc R U . . .
C80A C 0.5520(4) 0.2155(4) 0.9772(2) 0.120(3) Uani 1 1 d D . . . .
H80A H 0.571939 0.181004 0.966706 0.144 Uiso 1 1 calc R U . . .
H80B H 0.524426 0.198713 1.000728 0.144 Uiso 1 1 calc R U . . .
C81A C 0.5100(5) 0.2337(6) 0.9428(3) 0.158(5) Uani 1 1 d D . . . .
H81A H 0.538289 0.257671 0.921681 0.189 Uiso 1 1 calc R U . . .
H81B H 0.483958 0.262286 0.954626 0.189 Uiso 1 1 calc R U . . .
C82A C 0.4640(7) 0.1743(6) 0.9219(4) 0.200(7) Uani 1 1 d D . . . .
H82A H 0.435856 0.149385 0.942701 0.240 Uiso 1 1 calc R U . . .
H82B H 0.489398 0.146295 0.908627 0.240 Uiso 1 1 calc R U . . .
C83A C 0.4221(9) 0.1987(8) 0.8886(6) 0.275(12) Uani 1 1 d D . . . .
H83A H 0.394485 0.223862 0.902411 0.330 Uiso 1 1 calc R U . . .
H83B H 0.450964 0.227367 0.869678 0.330 Uiso 1 1 calc R U . . .
C84A C 0.3797(11) 0.1433(8) 0.8636(6) 0.300 Uiso 1 1 d D U . . .
H84A H 0.351578 0.113989 0.882495 0.360 Uiso 1 1 calc R U . . .
H84B H 0.407272 0.118881 0.849001 0.360 Uiso 1 1 calc R U . . .
C85A C 0.3370(8) 0.1689(11) 0.8315(5) 0.300 Uiso 1 1 d D U . . .
H85A H 0.314454 0.133420 0.812293 0.360 Uiso 1 1 calc R U . . .
H85B H 0.303763 0.186068 0.846069 0.360 Uiso 1 1 calc R U . . .
C86A C 0.3797(11) 0.2217(11) 0.8070(6) 0.300 Uiso 1 1 d D U . . .
H86A H 0.424571 0.215468 0.806643 0.360 Uiso 1 1 calc R U . . .
H86B H 0.381191 0.264048 0.820539 0.360 Uiso 1 1 calc R U . . .
C87A C 0.3519(13) 0.2197(13) 0.7619(5) 0.300 Uiso 1 1 d D U . . .
H87A H 0.379484 0.253740 0.746250 0.450 Uiso 1 1 calc R U . . .
H87B H 0.351011 0.177883 0.748610 0.450 Uiso 1 1 calc R U . . .
H87C H 0.307732 0.226349 0.762474 0.450 Uiso 1 1 calc R U . . .
C88A C 0.6801(4) 0.3696(4) 1.2278(2) 0.103(2) Uani 1 1 d D . . . .
H88A H 0.721726 0.402050 1.226070 0.123 Uiso 1 1 calc R U . . .
H88B H 0.683006 0.343776 1.252523 0.123 Uiso 1 1 calc R U . . .
C89A C 0.6248(5) 0.4038(6) 1.2330(3) 0.138(4) Uani 1 1 d D . . . .
H89A H 0.622235 0.430315 1.208569 0.166 Uiso 1 1 calc R U . . .
H89B H 0.582992 0.371494 1.234455 0.166 Uiso 1 1 calc R U . . .
C90A C 0.6361(6) 0.4461(6) 1.2722(4) 0.165(5) Uani 1 1 d D . . . .
H90A H 0.676645 0.479900 1.270195 0.198 Uiso 1 1 calc R U . . .
H90B H 0.640696 0.420042 1.296544 0.198 Uiso 1 1 calc R U . . .
C91A C 0.5780(8) 0.4774(10) 1.2780(6) 0.255(11) Uani 1 1 d D . . . .
H91A H 0.565006 0.492531 1.251014 0.306 Uiso 1 1 calc R U . . .
H91B H 0.540406 0.445637 1.288401 0.306 Uiso 1 1 calc R U . . .
C92A C 0.5984(11) 0.5340(8) 1.3091(6) 0.324(16) Uani 1 1 d D . . . .
H92A H 0.591515 0.573596 1.296480 0.389 Uiso 1 1 calc R U . . .
H92B H 0.645126 0.540727 1.316636 0.389 Uiso 1 1 calc R U . . .
C93A C 0.5578(12) 0.5199(9) 1.3482(5) 0.300 Uiso 1 1 d D U . . .
H93A H 0.570944 0.485910 1.364136 0.360 Uiso 1 1 calc R U . . .
H93B H 0.511037 0.505164 1.340404 0.360 Uiso 1 1 calc R U . . .
C94A C 0.5703(10) 0.5834(9) 1.3748(4) 0.300 Uiso 1 1 d D U . . .
H94A H 0.600898 0.617930 1.360690 0.360 Uiso 1 1 calc R U . . .
H94B H 0.529066 0.596742 1.378535 0.360 Uiso 1 1 calc R U . . .
C95A C 0.5993(13) 0.5711(9) 1.4172(5) 0.300 Uiso 1 1 d D U . . .
H95A H 0.634035 0.547856 1.413205 0.360 Uiso 1 1 calc R U . . .
H95B H 0.565192 0.544560 1.434004 0.360 Uiso 1 1 calc R U . . .
C96A C 0.6274(11) 0.6368(10) 1.4396(5) 0.300 Uiso 1 1 d D U . . .
H96A H 0.674080 0.641572 1.446659 0.360 Uiso 1 1 calc R U . . .
H96B H 0.623079 0.672062 1.421355 0.360 Uiso 1 1 calc R U . . .
C97A C 0.5894(11) 0.6399(11) 1.4797(6) 0.300 Uiso 1 1 d D U . . .
H97A H 0.602961 0.683367 1.492938 0.360 Uiso 1 1 calc R U . . .
H97B H 0.542258 0.631145 1.472804 0.360 Uiso 1 1 calc R U . . .
C98A C 0.6027(13) 0.5899(13) 1.5098(6) 0.300 Uiso 1 1 d D U . . .
H98A H 0.578600 0.591816 1.535265 0.450 Uiso 1 1 calc R U . . .
H98B H 0.588796 0.546902 1.496706 0.450 Uiso 1 1 calc R U . . .
H98C H 0.649349 0.598995 1.516791 0.450 Uiso 1 1 calc R U . . .
Br1B Br 1.07205(4) 0.60868(4) 0.94688(2) 0.0864(2) Uani 1 1 d . . . . .
Br2B Br 1.00460(4) 0.44909(4) 0.94901(2) 0.0844(2) Uani 1 1 d . . . . .
S1B S 1.15412(8) 0.71850(8) 0.87883(5) 0.0776(4) Uani 1 1 d . . . . .
S2B S 1.20639(8) 0.73586(10) 0.75347(5) 0.0843(4) Uani 1 1 d . . . . .
S3B S 0.98880(8) 0.31416(8) 0.88504(4) 0.0781(4) Uani 1 1 d . . . . .
S4B S 1.03703(8) 0.25433(9) 0.76685(4) 0.0798(4) Uani 1 1 d . . . . .
F1B F 1.3543(4) 0.8772(5) 0.54062(19) 0.178(3) Uani 1 1 d . . . . .
F2B F 1.3827(4) 1.0003(5) 0.5598(2) 0.195(4) Uani 1 1 d . . . . .
F3B F 1.0622(4) 0.0313(3) 0.56807(15) 0.138(2) Uani 1 1 d . . . . .
F4B F 1.0019(3) -0.0839(3) 0.59516(18) 0.1265(18) Uani 1 1 d . . . . .
O1B O 1.2653(3) 0.7789(4) 0.68310(19) 0.120(2) Uani 1 1 d . . . . .
O2B O 1.0495(3) 0.1802(3) 0.70014(16) 0.1004(15) Uani 1 1 d . . . . .
N1B N 1.1245(3) 0.5828(3) 0.79463(14) 0.0780(13) Uani 1 1 d . . . . .
N2B N 1.0715(3) 0.4245(3) 0.79934(15) 0.0789(13) Uani 1 1 d . . . . .
N3B N 1.2844(4) 1.0222(4) 0.7982(3) 0.121(3) Uani 1 1 d . . . . .
N4B N 1.3591(6) 1.1151(6) 0.6905(5) 0.192(6) Uani 1 1 d . . . . .
N5B N 0.9179(5) -0.0119(5) 0.8304(3) 0.135(3) Uani 1 1 d . . . . .
N6B N 0.9241(5) -0.1464(4) 0.7331(4) 0.139(3) Uani 1 1 d . . . . .
C1B C 1.0964(3) 0.5421(3) 0.82573(16) 0.0759(15) Uani 1 1 d . . . . .
C2B C 1.0984(3) 0.5805(3) 0.86387(17) 0.0726(14) Uani 1 1 d . . . . .
C3B C 1.0699(3) 0.5521(3) 0.90071(18) 0.0723(14) Uani 1 1 d . . . . .
C4B C 1.0422(3) 0.4892(3) 0.90153(17) 0.0722(14) Uani 1 1 d . . . . .
C5B C 1.0447(3) 0.4502(3) 0.86586(18) 0.0771(15) Uani 1 1 d . . . . .
C6B C 1.0726(3) 0.4758(3) 0.82780(18) 0.0763(15) Uani 1 1 d . . . . .
C7B C 1.1290(3) 0.6428(3) 0.85432(18) 0.0735(14) Uani 1 1 d . . . . .
C8B C 1.1441(3) 0.6425(3) 0.81218(17) 0.0736(14) Uani 1 1 d . . . . .
C9B C 1.1754(3) 0.7044(3) 0.7998(2) 0.0786(15) Uani 1 1 d . . . . .
C10B C 1.1844(3) 0.7509(3) 0.83188(19) 0.0756(15) Uani 1 1 d . . . . .
C11B C 1.2166(3) 0.8123(3) 0.8205(2) 0.0837(17) Uani 1 1 d D . . . .
C12B C 1.2313(3) 0.8123(4) 0.7772(2) 0.0857(18) Uani 1 1 d . . . . .
C13B C 1.2594(3) 0.8681(4) 0.7572(3) 0.093(2) Uani 1 1 d . . . . .
H13B H 1.265636 0.905185 0.775097 0.112 Uiso 1 1 calc R U . . .
C14B C 1.2807(3) 0.8828(5) 0.7173(3) 0.099(3) Uani 1 1 d . . . . .
C15B C 1.2813(4) 0.8375(5) 0.6840(3) 0.099(2) Uani 1 1 d . . . . .
C16B C 1.3079(4) 0.8745(5) 0.6466(3) 0.102(2) Uani 1 1 d . U . . .
C17B C 1.3167(5) 0.8511(6) 0.6077(3) 0.122(3) Uani 1 1 d . U . . .
H17B H 1.305040 0.806367 0.601134 0.146 Uiso 1 1 calc R U . . .
C18B C 1.3429(6) 0.8947(7) 0.5787(4) 0.133(3) Uani 1 1 d . U . . .
C19B C 1.3572(5) 0.9575(7) 0.5893(3) 0.128(3) Uani 1 1 d . U . . .
C20B C 1.3498(5) 0.9809(6) 0.6245(4) 0.130(3) Uani 1 1 d . U . . .
H20B H 1.361856 1.025968 0.629850 0.156 Uiso 1 1 calc R U . . .
C21B C 1.3219(4) 0.9371(5) 0.6573(3) 0.110(3) Uani 1 1 d . U . . .
C22B C 1.3058(4) 0.9478(5) 0.7018(3) 0.100(2) Uani 1 1 d . U . . .
C23B C 1.3112(4) 1.0045(5) 0.7224(3) 0.106(2) Uani 1 1 d . U . . .
C24B C 1.2964(4) 1.0167(4) 0.7650(4) 0.105(2) Uani 1 1 d . U . . .
C25B C 1.3377(5) 1.0674(5) 0.7040(4) 0.133(3) Uani 1 1 d . U . . .
C26B C 1.0244(3) 0.3812(3) 0.85893(17) 0.0745(15) Uani 1 1 d . . . . .
C27B C 1.0432(3) 0.3688(3) 0.81872(17) 0.0740(15) Uani 1 1 d . . . . .
C28B C 1.0287(3) 0.3021(3) 0.80856(18) 0.0781(16) Uani 1 1 d . . . . .
C29B C 0.9979(3) 0.2658(3) 0.84144(19) 0.0749(15) Uani 1 1 d . . . . .
C30B C 0.9810(3) 0.2011(3) 0.83375(19) 0.0756(15) Uani 1 1 d . . . . .
C31B C 0.9991(3) 0.1847(3) 0.7932(2) 0.0785(15) Uani 1 1 d . . . . .
C32B C 0.9867(3) 0.1224(3) 0.7781(2) 0.0800(16) Uani 1 1 d . . . . .
H32B H 0.965906 0.093027 0.797921 0.096 Uiso 1 1 calc R U . . .
C33B C 0.9965(3) 0.0911(4) 0.7414(2) 0.0796(16) Uani 1 1 d . . . . .
C34B C 1.0270(3) 0.1244(4) 0.7041(2) 0.0830(17) Uani 1 1 d . . . . .
C35B C 1.0255(3) 0.0737(4) 0.6722(2) 0.0868(18) Uani 1 1 d . . . . .
C36B C 1.0471(4) 0.0804(5) 0.6315(2) 0.102(2) Uani 1 1 d . . . . .
H36B H 1.066362 0.121539 0.621429 0.123 Uiso 1 1 calc R U . . .
C37B C 1.0402(5) 0.0280(5) 0.6072(3) 0.106(3) Uani 1 1 d . . . . .
C38B C 1.0105(5) -0.0307(6) 0.6209(3) 0.111(3) Uani 1 1 d . . . . .
C39B C 0.9880(4) -0.0397(4) 0.6597(3) 0.100(2) Uani 1 1 d . . . . .
H39B H 0.967576 -0.081376 0.668364 0.120 Uiso 1 1 calc R U . . .
C40B C 0.9955(3) 0.0138(4) 0.6867(2) 0.0844(18) Uani 1 1 d . . . . .
C41B C 0.9780(3) 0.0227(4) 0.7306(2) 0.0848(18) Uani 1 1 d . . . . .
C42B C 0.9509(3) -0.0258(4) 0.7549(3) 0.093(2) Uani 1 1 d . . . . .
C43B C 0.9326(4) -0.0189(4) 0.7990(3) 0.102(2) Uani 1 1 d . . . . .
C44B C 0.9346(4) -0.0933(5) 0.7434(3) 0.109(3) Uani 1 1 d . . . . .
C45B C 1.1147(4) 0.5778(5) 0.7499(2) 0.129(3) Uani 1 1 d D . . . .
H45C H 1.135209 0.543797 0.739296 0.155 Uiso 1 1 calc R U . . .
H45D H 1.138536 0.618788 0.738374 0.155 Uiso 1 1 calc R U . . .
C46B C 1.0439(5) 0.5631(7) 0.7322(3) 0.173(4) Uani 1 1 d D . . . .
H46B H 1.018244 0.523755 0.745360 0.208 Uiso 1 1 calc R U . . .
C47B C 1.0485(7) 0.5485(10) 0.6857(3) 0.227(7) Uani 1 1 d D . . . .
H47C H 1.075768 0.586791 0.672954 0.273 Uiso 1 1 calc R U . . .
H47D H 1.070522 0.512891 0.682225 0.273 Uiso 1 1 calc R U . . .
C48B C 0.9838(8) 0.5306(12) 0.6627(4) 0.273(10) Uani 1 1 d D . . . .
H48C H 0.955323 0.558210 0.672448 0.328 Uiso 1 1 calc R U . . .
H48D H 0.962059 0.485261 0.667430 0.328 Uiso 1 1 calc R U . . .
C49B C 0.9974(8) 0.5404(14) 0.6153(4) 0.303(12) Uani 1 1 d D U . . .
H49C H 1.011130 0.586863 0.609970 0.364 Uiso 1 1 calc R U . . .
H49D H 1.032886 0.520068 0.607205 0.364 Uiso 1 1 calc R U . . .
C50B C 0.9358(9) 0.5103(12) 0.5900(5) 0.300 Uiso 1 1 d D U . . .
H50C H 0.928409 0.462894 0.589657 0.360 Uiso 1 1 calc R U . . .
H50D H 0.940446 0.524418 0.560998 0.360 Uiso 1 1 calc R U . . .
C51B C 0.8776(9) 0.5304(15) 0.6093(6) 0.300 Uiso 1 1 d D U . . .
H51C H 0.891829 0.573572 0.622891 0.360 Uiso 1 1 calc R U . . .
H51D H 0.858027 0.499573 0.630397 0.360 Uiso 1 1 calc R U . . .
C52B C 0.8272(9) 0.5313(14) 0.5736(8) 0.300 Uiso 1 1 d D U . . .
H52D H 0.789393 0.544096 0.585015 0.450 Uiso 1 1 calc R U . . .
H52E H 0.846978 0.562119 0.552937 0.450 Uiso 1 1 calc R U . . .
H52F H 0.813308 0.488412 0.560414 0.450 Uiso 1 1 calc R U . . .
C53B C 1.0155(7) 0.6203(8) 0.7447(4) 0.211(6) Uani 1 1 d D . . . .
H53C H 1.050968 0.659664 0.747993 0.254 Uiso 1 1 calc R U . . .
H53D H 0.984931 0.627256 0.722560 0.254 Uiso 1 1 calc R U . . .
C54B C 0.9802(9) 0.6075(9) 0.7853(4) 0.211(7) Uani 1 1 d D . . . .
H54C H 1.011122 0.622526 0.809010 0.253 Uiso 1 1 calc R U . . .
H54D H 0.962164 0.560823 0.787652 0.253 Uiso 1 1 calc R U . . .
C55B C 0.9246(8) 0.6431(11) 0.7867(5) 0.234(8) Uani 1 1 d D . . . .
H55C H 0.940232 0.687823 0.777699 0.281 Uiso 1 1 calc R U . . .
H55D H 0.888046 0.621103 0.767901 0.281 Uiso 1 1 calc R U . . .
C56B C 0.9026(8) 0.6427(13) 0.8318(5) 0.300 Uiso 1 1 d D U . . .
H56C H 0.933166 0.676479 0.848652 0.360 Uiso 1 1 calc R U . . .
H56D H 0.902372 0.600654 0.843894 0.360 Uiso 1 1 calc R U . . .
C57B C 0.8332(7) 0.6551(11) 0.8327(5) 0.300 Uiso 1 1 d D U . . .
H57C H 0.835242 0.700040 0.841755 0.360 Uiso 1 1 calc R U . . .
H57D H 0.812004 0.647281 0.804682 0.360 Uiso 1 1 calc R U . . .
C58B C 0.7948(9) 0.6083(9) 0.8636(8) 0.300 Uiso 1 1 d D U . . .
H58C H 0.771343 0.568411 0.848583 0.360 Uiso 1 1 calc R U . . .
H58D H 0.825318 0.596783 0.884207 0.360 Uiso 1 1 calc R U . . .
C59B C 0.7461(8) 0.6388(8) 0.8862(5) 0.300 Uiso 1 1 d D U . . .
H59C H 0.720132 0.607398 0.904895 0.360 Uiso 1 1 calc R U . . .
H59D H 0.769751 0.676438 0.903397 0.360 Uiso 1 1 calc R U . . .
C60B C 0.7011(11) 0.6599(12) 0.8545(8) 0.300 Uiso 1 1 d D U . . .
H60D H 0.670081 0.679400 0.869127 0.450 Uiso 1 1 calc R U . . .
H60E H 0.726952 0.691375 0.836305 0.450 Uiso 1 1 calc R U . . .
H60F H 0.677439 0.622483 0.837800 0.450 Uiso 1 1 calc R U . . .
C61B C 1.2338(4) 0.8714(4) 0.8470(2) 0.104(2) Uani 1 1 d D . . . .
H61C H 1.221321 0.906225 0.831678 0.124 Uiso 1 1 calc R U . . .
H61D H 1.281699 0.883327 0.851036 0.124 Uiso 1 1 calc R U . . .
C62B C 1.2049(7) 0.8693(5) 0.8885(3) 0.162(4) Uani 1 1 d D U . . .
H62C H 1.228937 0.847052 0.907620 0.194 Uiso 1 1 calc R U . . .
H62D H 1.159329 0.843944 0.886238 0.194 Uiso 1 1 calc R U . . .
C63B C 1.2060(6) 0.9360(6) 0.9072(4) 0.205(6) Uani 1 1 d D U . . .
H63C H 1.175679 0.955748 0.891242 0.246 Uiso 1 1 calc R U . . .
H63D H 1.192019 0.932434 0.936356 0.246 Uiso 1 1 calc R U . . .
C64B C 1.2750(8) 0.9778(7) 0.9056(7) 0.289(9) Uani 1 1 d D U . . .
H64C H 1.276481 1.021891 0.916200 0.347 Uiso 1 1 calc R U . . .
H64D H 1.289991 0.979998 0.876671 0.347 Uiso 1 1 calc R U . . .
C65B C 1.3191(6) 0.9459(9) 0.9336(10) 0.357(13) Uani 1 1 d D U . . .
H65C H 1.295818 0.927401 0.958338 0.428 Uiso 1 1 calc R U . . .
H65D H 1.333184 0.911422 0.917833 0.428 Uiso 1 1 calc R U . . .
C66B C 1.3782(5) 1.0016(9) 0.9463(5) 0.380(15) Uani 1 1 d D U . . .
H66C H 1.377052 1.040331 0.930518 0.456 Uiso 1 1 calc R U . . .
H66D H 1.377820 1.012401 0.976359 0.456 Uiso 1 1 calc R U . . .
C67B C 1.4397(5) 0.9773(8) 0.9360(5) 0.300 Uiso 1 1 d D U . . .
H67C H 1.444248 0.942679 0.954739 0.360 Uiso 1 1 calc R U . . .
H67D H 1.436877 0.960419 0.906933 0.360 Uiso 1 1 calc R U . . .
C68B C 1.4975(4) 1.0350(7) 0.9422(5) 0.300 Uiso 1 1 d D U . . .
H68C H 1.485178 1.068081 0.960214 0.360 Uiso 1 1 calc R U . . .
H68D H 1.509894 1.053978 0.915002 0.360 Uiso 1 1 calc R U . . .
C69B C 1.5553(4) 1.0144(6) 0.9622(3) 0.300 Uiso 1 1 d D U . . .
H69C H 1.542372 0.993019 0.988602 0.360 Uiso 1 1 calc R U . . .
H69D H 1.569744 0.983522 0.943378 0.360 Uiso 1 1 calc R U . . .
C70B C 1.6106(6) 1.0736(7) 0.9705(5) 0.300 Uiso 1 1 d D U . . .
H70C H 1.649667 1.060323 0.980739 0.360 Uiso 1 1 calc R U . . .
H70D H 1.598010 1.101459 0.992292 0.360 Uiso 1 1 calc R U . . .
C71B C 1.6263(5) 1.1114(5) 0.9308(3) 0.300 Uiso 1 1 d D U . . .
H71D H 1.661920 1.149282 0.936749 0.450 Uiso 1 1 calc R U . . .
H71E H 1.639392 1.084073 0.909353 0.450 Uiso 1 1 calc R U . . .
H71F H 1.587809 1.125149 0.920891 0.450 Uiso 1 1 calc DR U . . .
C72B C 1.1045(3) 0.4211(4) 0.7609(2) 0.100(2) Uani 1 1 d D U . . .
H72C H 1.099156 0.457729 0.744252 0.121 Uiso 1 1 calc R U . . .
H72D H 1.081090 0.381488 0.745518 0.121 Uiso 1 1 calc R U . . .
C73B C 1.1757(4) 0.4211(8) 0.7616(3) 0.197(6) Uani 1 1 d D . . . .
H73B H 1.192404 0.468383 0.766971 0.237 Uiso 1 1 calc R U . . .
C74B C 1.1995(5) 0.4007(9) 0.8014(4) 0.207(7) Uani 1 1 d D . . . .
H74C H 1.186764 0.426914 0.824100 0.249 Uiso 1 1 calc R U . . .
H74D H 1.176165 0.355554 0.805341 0.249 Uiso 1 1 calc R U . . .
C75B C 1.2699(5) 0.4047(9) 0.8067(5) 0.241(7) Uani 1 1 d D . . . .
H75C H 1.293236 0.450490 0.809726 0.290 Uiso 1 1 calc R U . . .
H75D H 1.285348 0.386598 0.781331 0.290 Uiso 1 1 calc R U . . .
C76B C 1.2866(8) 0.3692(13) 0.8443(9) 0.356(18) Uani 1 1 d D . . . .
H76C H 1.302363 0.400509 0.867568 0.427 Uiso 1 1 calc R U . . .
H76D H 1.322281 0.348413 0.837234 0.427 Uiso 1 1 calc R U . . .
C77B C 1.2284(9) 0.3181(11) 0.8583(6) 0.338(14) Uani 1 1 d D . . . .
H77C H 1.193255 0.338668 0.866647 0.405 Uiso 1 1 calc R U . . .
H77D H 1.211683 0.287130 0.835012 0.405 Uiso 1 1 calc R U . . .
C78B C 1.2487(9) 0.2826(12) 0.8950(7) 0.393(18) Uani 1 1 d D U . . .
H78C H 1.278425 0.313474 0.914143 0.472 Uiso 1 1 calc R U . . .
H78D H 1.272037 0.250540 0.884787 0.472 Uiso 1 1 calc R U . . .
C79B C 1.1885(10) 0.2488(12) 0.9182(6) 0.330(14) Uani 1 1 d D . . . .
H79D H 1.201752 0.226134 0.941657 0.495 Uiso 1 1 calc R U . . .
H79E H 1.165740 0.280711 0.928515 0.495 Uiso 1 1 calc R U . . .
H79F H 1.159366 0.217910 0.899220 0.495 Uiso 1 1 calc R U . . .
C80B C 1.2004(6) 0.4192(8) 0.7175(4) 0.188(5) Uani 1 1 d D U . . .
H80C H 1.247786 0.422655 0.718971 0.226 Uiso 1 1 calc R U . . .
H80D H 1.192771 0.456686 0.702635 0.226 Uiso 1 1 calc R U . . .
C81B C 1.1673(9) 0.3577(8) 0.6929(4) 0.209(6) Uani 1 1 d D U . . .
H81C H 1.119644 0.353142 0.691622 0.251 Uiso 1 1 calc R U . . .
H81D H 1.176282 0.319846 0.706674 0.251 Uiso 1 1 calc R U . . .
C82B C 1.1940(10) 0.3620(7) 0.6489(5) 0.239(7) Uani 1 1 d D U . . .
H82C H 1.241575 0.379687 0.650370 0.286 Uiso 1 1 calc R U . . .
H82D H 1.174172 0.391332 0.632508 0.286 Uiso 1 1 calc R U . . .
C83B C 1.1787(9) 0.2952(9) 0.6272(5) 0.256(9) Uani 1 1 d D U . . .
H83C H 1.141083 0.266804 0.640190 0.307 Uiso 1 1 calc R U . . .
H83D H 1.167544 0.298618 0.597463 0.307 Uiso 1 1 calc R U . . .
C84B C 1.2387(10) 0.2669(11) 0.6315(7) 0.300 Uiso 1 1 d D U . . .
H84C H 1.245395 0.256672 0.660805 0.360 Uiso 1 1 calc R U . . .
H84D H 1.277788 0.298573 0.622863 0.360 Uiso 1 1 calc R U . . .
C85B C 1.2278(9) 0.2049(9) 0.6034(9) 0.300 Uiso 1 1 d D U . . .
H85C H 1.204529 0.167233 0.618656 0.360 Uiso 1 1 calc R U . . .
H85D H 1.201697 0.208931 0.578158 0.360 Uiso 1 1 calc R U . . .
C86B C 1.2962(9) 0.1971(11) 0.5915(9) 0.300 Uiso 1 1 d D U . . .
H86C H 1.314361 0.228025 0.570144 0.360 Uiso 1 1 calc R U . . .
H86D H 1.325950 0.205345 0.616275 0.360 Uiso 1 1 calc R U . . .
C87B C 1.2889(11) 0.1278(11) 0.5746(9) 0.300 Uiso 1 1 d D U . . .
H87D H 1.331556 0.121625 0.566833 0.450 Uiso 1 1 calc R U . . .
H87E H 1.271063 0.097567 0.596018 0.450 Uiso 1 1 calc R U . . .
H87F H 1.259517 0.120162 0.550059 0.450 Uiso 1 1 calc R U . . .
C88B C 0.9505(3) 0.1525(3) 0.8655(2) 0.0857(17) Uani 1 1 d D . . . .
H88C H 0.917401 0.117824 0.851183 0.103 Uiso 1 1 calc R U . . .
H88D H 0.927996 0.174025 0.886115 0.103 Uiso 1 1 calc R U . . .
C89B C 0.9997(4) 0.1225(5) 0.8887(3) 0.111(3) Uani 1 1 d D . . . .
H89C H 1.020159 0.098507 0.868348 0.133 Uiso 1 1 calc R U . . .
H89D H 1.034363 0.157275 0.901595 0.133 Uiso 1 1 calc R U . . .
C90B C 0.9693(5) 0.0775(5) 0.9220(3) 0.139(4) Uani 1 1 d D . . . .
H90C H 0.927722 0.050051 0.910922 0.167 Uiso 1 1 calc R U . . .
H90D H 0.959331 0.103264 0.945925 0.167 Uiso 1 1 calc R U . . .
C91B C 1.0124(6) 0.0349(6) 0.9372(4) 0.185(5) Uani 1 1 d D . . . .
H91C H 1.018372 0.005998 0.913865 0.222 Uiso 1 1 calc R U . . .
H91D H 0.989878 0.007787 0.959294 0.222 Uiso 1 1 calc R U . . .
C92B C 1.0790(6) 0.0714(7) 0.9540(6) 0.208(7) Uani 1 1 d D . . . .
H92C H 1.073945 0.102005 0.976570 0.249 Uiso 1 1 calc R U . . .
H92D H 1.103632 0.096073 0.931640 0.249 Uiso 1 1 calc R U . . .
C93B C 1.1168(7) 0.0231(8) 0.9710(6) 0.248(9) Uani 1 1 d D . . . .
H93C H 1.099677 0.008003 0.998300 0.297 Uiso 1 1 calc R U . . .
H93D H 1.110459 -0.014637 0.951667 0.297 Uiso 1 1 calc R U . . .
C94B C 1.1898(6) 0.0555(9) 0.9760(6) 0.257(9) Uani 1 1 d D . . . .
H94C H 1.214488 0.022651 0.981849 0.309 Uiso 1 1 calc R U . . .
H94D H 1.205444 0.076058 0.949767 0.309 Uiso 1 1 calc R U . . .
C95B C 1.2011(8) 0.1054(13) 1.0111(8) 0.314(14) Uani 1 1 d D . . . .
H95C H 1.185633 0.084405 1.037219 0.377 Uiso 1 1 calc R U . . .
H95D H 1.175474 0.137465 1.005320 0.377 Uiso 1 1 calc R U . . .
C96B C 1.2730(8) 0.1399(10) 1.0170(7) 0.256(9) Uani 1 1 d D . . . .
H96C H 1.291623 0.153668 0.989859 0.307 Uiso 1 1 calc R U . . .
H96D H 1.297781 0.110737 1.029240 0.307 Uiso 1 1 calc R U . . .
C97B C 1.2768(9) 0.1995(9) 1.0467(7) 0.258(10) Uani 1 1 d D . . . .
H97C H 1.259259 0.232223 1.032151 0.309 Uiso 1 1 calc R U . . .
H97D H 1.250329 0.186581 1.071343 0.309 Uiso 1 1 calc R U . . .
C98B C 1.3470(10) 0.2275(9) 1.0602(8) 0.296(13) Uani 1 1 d D . . . .
H98D H 1.349584 0.264969 1.078860 0.444 Uiso 1 1 calc R U . . .
H98E H 1.363991 0.195078 1.074795 0.444 Uiso 1 1 calc R U . . .
H98F H 1.372898 0.240601 1.035705 0.444 Uiso 1 1 calc R U . . .
Br1C Br 1.15997(9) 0.65295(6) 0.46967(5) 0.1541(5) Uani 1 1 d . . . . .
Br2C Br 1.20776(8) 0.67486(6) 0.37027(4) 0.1419(4) Uani 1 1 d . . . . .
S1C S 1.14801(14) 0.74315(13) 0.55660(7) 0.1138(7) Uani 1 1 d . . . . .
S2C S 1.17446(12) 0.93338(13) 0.60184(7) 0.1083(7) Uani 1 1 d . . . . .
S3C S 1.28190(12) 0.79721(14) 0.30892(7) 0.1092(7) Uani 1 1 d . . . . .
S4C S 1.34913(9) 0.99729(14) 0.30892(6) 0.1071(7) Uani 1 1 d . . . . .
F1C F 1.1975(6) 1.2165(6) 0.7712(5) 0.237(5) Uani 1 1 d . U . . .
F2C F 1.1503(5) 1.1585(7) 0.8346(4) 0.253(6) Uani 1 1 d . U . . .
F3C F 1.4600(5) 1.3530(6) 0.2291(4) 0.220(5) Uani 1 1 d . . . . .
F4C F 1.4935(5) 1.3290(7) 0.1525(4) 0.251(6) Uani 1 1 d . . . . .
O1C O 1.1827(5) 1.0359(5) 0.6564(3) 0.175(4) Uani 1 1 d . . . . .
O2C O 1.3927(4) 1.1191(5) 0.2848(3) 0.149(3) Uani 1 1 d . . . . .
N1C N 1.2160(3) 0.8955(3) 0.4949(2) 0.0913(16) Uani 1 1 d . . . . .
N2C N 1.2794(3) 0.9138(3) 0.40095(19) 0.0905(16) Uani 1 1 d . . . . .
N3C N 1.0625(7) 0.7841(6) 0.7609(4) 0.172(5) Uani 1 1 d D U . . .
N4C N 1.0714(10) 0.9304(8) 0.8526(4) 0.255(8) Uani 1 1 d D U . . .
N5C N 1.4228(6) 0.9588(5) 0.1337(3) 0.172(5) Uani 1 1 d D U . . .
N6C N 1.4822(7) 1.1370(6) 0.0773(3) 0.196(6) Uani 1 1 d D . . . .
C1C C 1.2229(4) 0.8520(4) 0.4633(2) 0.093(2) Uani 1 1 d . . . . .
C2C C 1.1991(4) 0.7879(4) 0.4760(3) 0.097(2) Uani 1 1 d . . . . .
C3C C 1.1955(5) 0.7343(5) 0.4495(3) 0.105(2) Uani 1 1 d . . . . .
C4C C 1.2160(5) 0.7459(5) 0.4093(3) 0.110(3) Uani 1 1 d . . . . .
C5C C 1.2415(4) 0.8054(5) 0.3964(3) 0.099(2) Uani 1 1 d . . . . .
C6C C 1.2490(4) 0.8619(4) 0.4223(2) 0.0925(19) Uani 1 1 d . . . . .
C7C C 1.1812(4) 0.7936(4) 0.5170(3) 0.099(2) Uani 1 1 d . . . . .
C8C C 1.1896(4) 0.8558(4) 0.5271(2) 0.0910(19) Uani 1 1 d . . . . .
C9C C 1.1713(4) 0.8684(5) 0.5697(2) 0.100(2) Uani 1 1 d . . . . .
C10C C 1.1488(4) 0.8118(5) 0.5884(3) 0.101(2) Uani 1 1 d . . . . .
C11C C 1.1309(5) 0.8167(6) 0.6289(3) 0.110(3) Uani 1 1 d . . . . .
C12C C 1.1426(5) 0.8800(6) 0.6411(3) 0.113(3) Uani 1 1 d . U . . .
C13C C 1.1311(5) 0.9005(6) 0.6825(3) 0.126(3) Uani 1 1 d . U . . .
H13C H 1.114791 0.862469 0.697129 0.151 Uiso 1 1 calc R U . . .
C14C C 1.1330(5) 0.9453(6) 0.7074(3) 0.129(3) Uani 1 1 d D U . . .
C15C C 1.1597(5) 1.0104(5) 0.6932(3) 0.118(3) Uani 1 1 d D U . . .
C16C C 1.1602(5) 1.0577(5) 0.7285(3) 0.137(4) Uani 1 1 d D U . . .
C17C C 1.1824(6) 1.1228(6) 0.7269(4) 0.150(4) Uani 1 1 d D U . . .
H17C H 1.199233 1.143067 0.702282 0.181 Uiso 1 1 calc R U . . .
C18C C 1.1788(8) 1.1579(8) 0.7642(4) 0.173(5) Uani 1 1 d D U . . .
C19C C 1.1542(7) 1.1213(6) 0.7966(5) 0.156(4) Uani 1 1 d D U . . .
C20C C 1.1322(7) 1.0566(6) 0.7989(4) 0.166(5) Uani 1 1 d D U . . .
H20C H 1.115755 1.036321 0.823576 0.199 Uiso 1 1 calc R U . . .
C21C C 1.1358(5) 1.0222(5) 0.7617(4) 0.140(4) Uani 1 1 d D U . . .
C22C C 1.1161(5) 0.9530(5) 0.7528(3) 0.133(3) Uani 1 1 d D U . . .
C23C C 1.0922(4) 0.9030(5) 0.7763(3) 0.116(3) Uani 1 1 d D U . . .
C24C C 1.0779(5) 0.8378(5) 0.7668(3) 0.119(4) Uani 1 1 d D . . . .
C25C C 1.0785(8) 0.9115(6) 0.8193(3) 0.169(5) Uani 1 1 d D U . . .
C26C C 1.2694(4) 0.8284(5) 0.3579(2) 0.102(2) Uani 1 1 d . . . . .
C27C C 1.2915(3) 0.8936(4) 0.3616(2) 0.0893(19) Uani 1 1 d . . . . .
C28C C 1.3184(3) 0.9219(5) 0.3254(3) 0.100(2) Uani 1 1 d . . . . .
C29C C 1.3158(4) 0.8739(6) 0.2927(3) 0.109(3) Uani 1 1 d . . . . .
C30C C 1.3419(4) 0.9032(6) 0.2559(3) 0.106(2) Uani 1 1 d . U . . .
C31C C 1.3589(4) 0.9688(6) 0.2579(3) 0.107(2) Uani 1 1 d . U . . .
C32C C 1.3831(4) 1.0077(5) 0.2257(3) 0.114(3) Uani 1 1 d . U . . .
H32C H 1.385221 0.982225 0.201353 0.137 Uiso 1 1 calc R U . . .
C33C C 1.4043(4) 1.0696(6) 0.2180(3) 0.112(3) Uani 1 1 d . U . . .
C34C C 1.4050(5) 1.1206(6) 0.2476(4) 0.123(3) Uani 1 1 d . U . . .
C35C C 1.4260(3) 1.1819(4) 0.2273(2) 0.122(3) Uani 1 1 d G U . . .
C36C C 1.4320(4) 1.2436(5) 0.2440(2) 0.147(4) Uani 1 1 d G U . . .
H36C H 1.421075 1.249607 0.272000 0.176 Uiso 1 1 calc R U . . .
C37C C 1.4540(5) 1.2965(4) 0.2196(3) 0.163(5) Uani 1 1 d G U . . .
C38C C 1.4700(5) 1.2877(4) 0.1786(3) 0.187(6) Uani 1 1 d G U . . .
C39C C 1.4640(4) 1.2261(4) 0.1619(2) 0.135(3) Uani 1 1 d G U . . .
H39C H 1.474915 1.220073 0.133859 0.161 Uiso 1 1 calc R U . . .
C40C C 1.4420(3) 1.1732(3) 0.1862(2) 0.124(3) Uani 1 1 d G U . . .
C41C C 1.4294(4) 1.1046(6) 0.1792(3) 0.119(3) Uani 1 1 d D U . . .
C42C C 1.4404(5) 1.0762(5) 0.1427(3) 0.130(3) Uani 1 1 d D U . . .
C43C C 1.4260(6) 1.0107(5) 0.1354(3) 0.138(4) Uani 1 1 d D U . . .
C44C C 1.4615(7) 1.1055(5) 0.1048(3) 0.160(5) Uani 1 1 d D U . . .
C45C C 1.2078(4) 0.9601(4) 0.4922(2) 0.101(2) Uani 1 1 d D . . . .
H45E H 1.250465 0.988675 0.486415 0.121 Uiso 1 1 calc R U . . .
H45F H 1.194648 0.973653 0.519666 0.121 Uiso 1 1 calc R U . . .
C46C C 1.1586(3) 0.9707(3) 0.4595(2) 0.113(2) Uani 1 1 d D . . . .
H46C H 1.178855 0.967615 0.432045 0.135 Uiso 1 1 calc R U . . .
C47C C 1.1473(4) 1.0387(3) 0.4631(3) 0.116(2) Uani 1 1 d D . . . .
H47E H 1.110744 1.041390 0.444069 0.139 Uiso 1 1 calc R U . . .
H47F H 1.134381 1.046541 0.491813 0.139 Uiso 1 1 calc R U . . .
C48C C 1.2061(5) 1.0909(4) 0.4531(4) 0.140(3) Uani 1 1 d D . . . .
H48E H 1.220714 1.082277 0.424947 0.167 Uiso 1 1 calc R U . . .
H48F H 1.241945 1.090636 0.473250 0.167 Uiso 1 1 calc R U . . .
C49C C 1.1899(6) 1.1569(4) 0.4547(7) 0.198(7) Uani 1 1 d D . . . .
H49E H 1.164941 1.161213 0.479837 0.238 Uiso 1 1 calc R U . . .
H49F H 1.162878 1.161470 0.429992 0.238 Uiso 1 1 calc R U . . .
C50C C 1.2533(7) 1.2095(5) 0.4558(7) 0.223(7) Uani 1 1 d D U . . .
H50E H 1.275318 1.211438 0.483381 0.268 Uiso 1 1 calc R U . . .
H50F H 1.282741 1.199277 0.434549 0.268 Uiso 1 1 calc R U . . .
C51C C 1.2381(9) 1.2743(6) 0.4471(6) 0.300 Uiso 1 1 d D U . . .
H51E H 1.200888 1.268059 0.427043 0.360 Uiso 1 1 calc R U . . .
H51F H 1.276127 1.302830 0.434625 0.360 Uiso 1 1 calc R U . . .
C52C C 1.2218(9) 1.3057(10) 0.4874(7) 0.300 Uiso 1 1 d D U . . .
H52G H 1.212197 1.347134 0.481432 0.450 Uiso 1 1 calc R U . . .
H52H H 1.183806 1.277642 0.499533 0.450 Uiso 1 1 calc R U . . .
H52I H 1.258915 1.312352 0.507102 0.450 Uiso 1 1 calc R U . . .
C53C C 1.0964(3) 0.9182(4) 0.4585(2) 0.105(2) Uani 1 1 d D . . . .
H53E H 1.071569 0.921600 0.432550 0.126 Uiso 1 1 calc R U . . .
H53F H 1.108059 0.876149 0.457252 0.126 Uiso 1 1 calc R U . . .
C54C C 1.0526(4) 0.9189(4) 0.4944(3) 0.118(3) Uani 1 1 d D . . . .
H54E H 1.038619 0.959852 0.495177 0.141 Uiso 1 1 calc R U . . .
H54F H 1.077073 0.916592 0.520678 0.141 Uiso 1 1 calc R U . . .
C55C C 0.9927(4) 0.8629(4) 0.4914(3) 0.131(3) Uani 1 1 d D . . . .
H55E H 0.960094 0.871335 0.511027 0.157 Uiso 1 1 calc R U . . .
H55F H 0.973185 0.860104 0.462959 0.157 Uiso 1 1 calc R U . . .
C56C C 1.0084(5) 0.7994(4) 0.5011(5) 0.153(4) Uani 1 1 d D . . . .
H56E H 1.023720 0.800344 0.530442 0.183 Uiso 1 1 calc R U . . .
H56F H 1.043643 0.792416 0.483200 0.183 Uiso 1 1 calc R U . . .
C57C C 0.9482(6) 0.7442(5) 0.4937(7) 0.233(10) Uani 1 1 d D . . . .
H57E H 0.915130 0.747756 0.514316 0.280 Uiso 1 1 calc R U . . .
H57F H 0.929256 0.746752 0.465607 0.280 Uiso 1 1 calc R U . . .
C58C C 0.9668(10) 0.6800(5) 0.4977(6) 0.238(8) Uani 1 1 d D U . . .
H58E H 0.927384 0.645134 0.500969 0.286 Uiso 1 1 calc R U . . .
H58F H 0.995825 0.681369 0.522442 0.286 Uiso 1 1 calc R U . . .
C59C C 1.0020(9) 0.6673(10) 0.4577(8) 0.300 Uiso 1 1 d D U . . .
H59E H 1.027540 0.708315 0.447231 0.360 Uiso 1 1 calc R U . . .
H59F H 1.032125 0.639433 0.463779 0.360 Uiso 1 1 calc R U . . .
C60C C 0.9499(13) 0.6340(14) 0.4249(6) 0.300 Uiso 1 1 d D U . . .
H60G H 0.971007 0.625499 0.399313 0.450 Uiso 1 1 calc R U . . .
H60H H 0.925080 0.593414 0.435558 0.450 Uiso 1 1 calc R U . . .
H60I H 0.920512 0.662039 0.419072 0.450 Uiso 1 1 calc R U . . .
C61C C 1.0997(5) 0.7614(7) 0.6553(4) 0.142(4) Uani 1 1 d D U . . .
H61E H 1.121364 0.766425 0.683206 0.170 Uiso 1 1 calc R U . . .
H61F H 1.104371 0.720472 0.642319 0.170 Uiso 1 1 calc R U . . .
C62C C 1.0272(5) 0.7605(10) 0.6594(5) 0.201(6) Uani 1 1 d D U . . .
H62E H 1.010417 0.731299 0.682073 0.241 Uiso 1 1 calc R U . . .
H62F H 1.024382 0.804108 0.668725 0.241 Uiso 1 1 calc R U . . .
C63C C 0.9813(7) 0.7408(10) 0.6221(5) 0.224(7) Uani 1 1 d D U . . .
H63E H 0.981006 0.696107 0.613236 0.269 Uiso 1 1 calc R U . . .
H63F H 0.997295 0.768901 0.598783 0.269 Uiso 1 1 calc R U . . .
C64C C 0.9125(5) 0.7452(10) 0.6315(5) 0.225(8) Uani 1 1 d D . . . .
H64E H 0.912747 0.790444 0.638576 0.270 Uiso 1 1 calc R U . . .
H64F H 0.884656 0.732114 0.606207 0.270 Uiso 1 1 calc R U . . .
C65C C 0.8832(7) 0.7037(10) 0.6670(7) 0.242(9) Uani 1 1 d D . . . .
H65E H 0.913111 0.712229 0.691632 0.290 Uiso 1 1 calc R U . . .
H65F H 0.875876 0.657646 0.658664 0.290 Uiso 1 1 calc R U . . .
C66C C 0.8178(8) 0.7201(9) 0.6774(8) 0.300 Uiso 1 1 d D U . . .
H66E H 0.825958 0.760142 0.694849 0.360 Uiso 1 1 calc R U . . .
H66F H 0.794778 0.727103 0.651466 0.360 Uiso 1 1 calc R U . . .
C67C C 0.7756(7) 0.6644(11) 0.7009(8) 0.300 Uiso 1 1 d D U . . .
H67E H 0.778403 0.622688 0.688061 0.360 Uiso 1 1 calc R U . . .
H67F H 0.790785 0.665999 0.730290 0.360 Uiso 1 1 calc R U . . .
C68C C 0.7051(7) 0.6716(8) 0.6983(7) 0.300 Uiso 1 1 d D U . . .
H68E H 0.703668 0.714779 0.709417 0.360 Uiso 1 1 calc R U . . .
H68F H 0.690141 0.668322 0.668836 0.360 Uiso 1 1 calc R U . . .
C69C C 0.6595(7) 0.6216(8) 0.7223(6) 0.300 Uiso 1 1 d D U . . .
H69E H 0.633828 0.588724 0.702432 0.360 Uiso 1 1 calc R U . . .
H69F H 0.628893 0.642122 0.737073 0.360 Uiso 1 1 calc R U . . .
C70C C 0.6945(7) 0.5888(10) 0.7536(6) 0.300 Uiso 1 1 d D U . . .
H70E H 0.722576 0.621307 0.772606 0.360 Uiso 1 1 calc R U . . .
H70F H 0.722263 0.564549 0.738983 0.360 Uiso 1 1 calc R U . . .
C71C C 0.6428(10) 0.5424(10) 0.7787(5) 0.300 Uiso 1 1 d D U . . .
H71G H 0.664621 0.520802 0.799036 0.450 Uiso 1 1 calc R U . . .
H71H H 0.615731 0.566778 0.793141 0.450 Uiso 1 1 calc R U . . .
H71I H 0.615419 0.510205 0.759628 0.450 Uiso 1 1 calc R U . . .
C72C C 1.3225(4) 0.9749(5) 0.4167(2) 0.112(3) Uani 1 1 d D . . . .
H72E H 1.295216 1.001453 0.429475 0.134 Uiso 1 1 calc R U . . .
H72F H 1.343770 0.998187 0.392743 0.134 Uiso 1 1 calc R U . . .
C73C C 1.3750(4) 0.9690(4) 0.4484(3) 0.134(3) Uani 1 1 d D . . . .
H73C H 1.352354 0.957296 0.475018 0.160 Uiso 1 1 calc R U . . .
C74C C 1.4078(4) 0.9144(5) 0.4376(3) 0.138(3) Uani 1 1 d D . . . .
H74E H 1.431487 0.905033 0.462628 0.166 Uiso 1 1 calc R U . . .
H74F H 1.373760 0.875290 0.429872 0.166 Uiso 1 1 calc R U . . .
C75C C 1.4548(6) 0.9284(6) 0.4025(4) 0.174(5) Uani 1 1 d D . . . .
H75E H 1.487022 0.969316 0.408893 0.208 Uiso 1 1 calc R U . . .
H75F H 1.430712 0.933646 0.376571 0.208 Uiso 1 1 calc R U . . .
C76C C 1.4902(6) 0.8752(7) 0.3956(4) 0.182(5) Uani 1 1 d D . . . .
H76E H 1.524379 0.888955 0.375044 0.218 Uiso 1 1 calc R U . . .
H76F H 1.511657 0.867919 0.422017 0.218 Uiso 1 1 calc R U . . .
C77C C 1.4450(7) 0.8127(7) 0.3801(7) 0.224(8) Uani 1 1 d D . . . .
H77E H 1.419494 0.820503 0.355449 0.269 Uiso 1 1 calc R U . . .
H77F H 1.414363 0.795412 0.402027 0.269 Uiso 1 1 calc R U . . .
C78C C 1.4851(10) 0.7637(10) 0.3685(11) 0.316(15) Uani 1 1 d D . . . .
H78E H 1.499982 0.745960 0.393995 0.379 Uiso 1 1 calc R U . . .
H78F H 1.523743 0.784934 0.353081 0.379 Uiso 1 1 calc R U . . .
C79C C 1.4418(13) 0.7092(8) 0.3412(7) 0.307(13) Uani 1 1 d D U . . .
H79G H 1.466659 0.677601 0.333557 0.460 Uiso 1 1 calc R U . . .
H79H H 1.403775 0.688221 0.356709 0.460 Uiso 1 1 calc R U . . .
H79I H 1.427460 0.727072 0.315924 0.460 Uiso 1 1 calc R U . . .
C80C C 1.4231(5) 1.0319(5) 0.4572(3) 0.140(3) Uani 1 1 d D . . . .
H80E H 1.447327 1.044784 0.431693 0.168 Uiso 1 1 calc R U . . .
H80F H 1.454779 1.025678 0.478887 0.168 Uiso 1 1 calc R U . . .
C81C C 1.3926(6) 1.0862(5) 0.4716(5) 0.171(4) Uani 1 1 d D . . . .
H81E H 1.368491 1.099918 0.448257 0.205 Uiso 1 1 calc R U . . .
H81F H 1.361964 1.071655 0.494102 0.205 Uiso 1 1 calc R U . . .
C82C C 1.4475(7) 1.1417(5) 0.4875(5) 0.247(9) Uani 1 1 d D . . . .
H82E H 1.454739 1.136192 0.517521 0.296 Uiso 1 1 calc R U . . .
H82F H 1.487599 1.138019 0.473382 0.296 Uiso 1 1 calc R U . . .
C83C C 1.4390(8) 1.2073(6) 0.4820(9) 0.321(13) Uani 1 1 d D U . . .
H83E H 1.414250 1.219055 0.505525 0.385 Uiso 1 1 calc R U . . .
H83F H 1.413039 1.207985 0.456149 0.385 Uiso 1 1 calc R U . . .
C84C C 1.5038(9) 1.2575(8) 0.4798(8) 0.300 Uiso 1 1 d D U . . .
H84E H 1.520426 1.256796 0.451359 0.360 Uiso 1 1 calc R U . . .
H84F H 1.496622 1.300763 0.485791 0.360 Uiso 1 1 calc R U . . .
C85C C 1.5541(8) 1.2445(8) 0.5107(5) 0.300 Uiso 1 1 d D U . . .
H85E H 1.541990 1.198995 0.518503 0.360 Uiso 1 1 calc R U . . .
H85F H 1.555205 1.271684 0.536134 0.360 Uiso 1 1 calc R U . . .
C86C C 1.6220(9) 1.2591(10) 0.4916(8) 0.300 Uiso 1 1 d D U . . .
H86E H 1.646383 1.227698 0.501103 0.360 Uiso 1 1 calc R U . . .
H86F H 1.617591 1.255422 0.460912 0.360 Uiso 1 1 calc R U . . .
C87C C 1.6590(8) 1.3275(10) 0.5052(7) 0.300 Uiso 1 1 d D U . . .
H87G H 1.702154 1.337029 0.493213 0.450 Uiso 1 1 calc R U . . .
H87H H 1.634824 1.358414 0.495548 0.450 Uiso 1 1 calc R U . . .
H87I H 1.663538 1.330766 0.535630 0.450 Uiso 1 1 calc R U . . .
C88C C 1.3472(5) 0.8651(4) 0.2160(3) 0.123(3) Uani 1 1 d D . . . .
H88E H 1.388226 0.886020 0.202862 0.148 Uiso 1 1 calc R U . . .
H88F H 1.311154 0.868890 0.196810 0.148 Uiso 1 1 calc R U . . .
C89C C 1.3456(5) 0.7940(4) 0.2194(2) 0.129(3) Uani 1 1 d D . . . .
H89E H 1.377640 0.788588 0.241056 0.154 Uiso 1 1 calc R U . . .
H89F H 1.302017 0.770708 0.227875 0.154 Uiso 1 1 calc R U . . .
C90C C 1.3612(5) 0.7654(4) 0.1784(3) 0.123(3) Uani 1 1 d D . . . .
H90E H 1.407700 0.782563 0.172822 0.148 Uiso 1 1 calc R U . . .
H90F H 1.335261 0.778645 0.155792 0.148 Uiso 1 1 calc R U . . .
C91C C 1.3469(5) 0.6922(4) 0.1784(2) 0.123(3) Uani 1 1 d D . . . .
H91E H 1.373157 0.678554 0.200667 0.147 Uiso 1 1 calc R U . . .
H91F H 1.300392 0.674637 0.183965 0.147 Uiso 1 1 calc R U . . .
C92C C 1.3628(5) 0.6664(4) 0.1367(3) 0.123(3) Uani 1 1 d D . . . .
H92E H 1.410209 0.680668 0.132859 0.147 Uiso 1 1 calc R U . . .
H92F H 1.340795 0.685228 0.114459 0.147 Uiso 1 1 calc R U . . .
C93C C 1.3428(5) 0.5935(4) 0.1316(3) 0.139(3) Uani 1 1 d D . . . .
H93E H 1.295802 0.578185 0.136329 0.166 Uiso 1 1 calc R U . . .
H93F H 1.366935 0.573852 0.152240 0.166 Uiso 1 1 calc R U . . .
C94C C 1.3580(6) 0.5736(4) 0.0873(3) 0.138(3) Uani 1 1 d D . . . .
H94E H 1.336988 0.596507 0.066871 0.165 Uiso 1 1 calc R U . . .
H94F H 1.405535 0.586273 0.083520 0.165 Uiso 1 1 calc R U . . .
C95C C 1.3340(7) 0.5012(4) 0.0792(3) 0.165(4) Uani 1 1 d D . . . .
H95E H 1.286116 0.488542 0.080858 0.198 Uiso 1 1 calc R U . . .
H95F H 1.352974 0.477828 0.100418 0.198 Uiso 1 1 calc R U . . .
C96C C 1.3545(7) 0.4837(5) 0.0354(4) 0.171(5) Uani 1 1 d D . . . .
H96E H 1.335727 0.507439 0.014344 0.205 Uiso 1 1 calc R U . . .
H96F H 1.402436 0.496590 0.033894 0.205 Uiso 1 1 calc R U . . .
C97C C 1.3311(10) 0.4115(6) 0.0262(5) 0.227(8) Uani 1 1 d D . . . .
H97E H 1.283151 0.398578 0.026991 0.273 Uiso 1 1 calc R U . . .
H97F H 1.349291 0.387541 0.047457 0.273 Uiso 1 1 calc R U . . .
C98C C 1.3536(11) 0.3957(9) -0.0172(5) 0.237(9) Uani 1 1 d D . . . .
H98G H 1.338829 0.349471 -0.023387 0.355 Uiso 1 1 calc R U . . .
H98H H 1.335220 0.419294 -0.038130 0.355 Uiso 1 1 calc R U . . .
H98I H 1.401171 0.408288 -0.017722 0.355 Uiso 1 1 calc R U . . .

loop_
_atom_site_aniso_label
_atom_site_aniso_U_11
_atom_site_aniso_U_22
_atom_site_aniso_U_33
_atom_site_aniso_U_23
_atom_site_aniso_U_13
_atom_site_aniso_U_12
Br1A 0.1194(6) 0.0867(5) 0.0870(5) 0.0096(4) 0.0129(4) 0.0038(4)
Br2A 0.1110(6) 0.0934(5) 0.0876(5) -0.0051(4) 0.0148(4) 0.0195(4)
S1A 0.0922(10) 0.0855(10) 0.0678(8) 0.0110(7) 0.0136(7) 0.0039(8)
S2A 0.0798(9) 0.0858(9) 0.0629(7) 0.0063(6) 0.0151(6) 0.0037(7)
S3A 0.0882(10) 0.1019(11) 0.0668(8) 0.0005(7) 0.0115(7) 0.0217(8)
S4A 0.0729(9) 0.1059(11) 0.0683(8) 0.0146(7) 0.0161(6) 0.0197(8)
F1A 0.119(3) 0.103(3) 0.114(3) -0.004(3) 0.001(3) 0.029(3)
F2A 0.131(4) 0.124(4) 0.090(3) -0.021(3) -0.005(3) 0.033(3)
F3A 0.110(4) 0.132(5) 0.193(7) 0.047(5) 0.020(4) 0.007(3)
F4A 0.101(3) 0.170(6) 0.181(6) 0.089(5) 0.022(4) 0.004(3)
O1A 0.103(3) 0.112(4) 0.070(3) 0.006(2) 0.021(2) 0.011(3)
O2A 0.091(3) 0.135(5) 0.085(3) 0.016(3) 0.023(3) 0.018(3)
N1A 0.072(3) 0.085(3) 0.068(3) 0.005(2) 0.012(2) 0.007(2)
N2A 0.073(3) 0.086(3) 0.067(3) 0.005(2) 0.009(2) 0.012(2)
N3A 0.150(7) 0.118(6) 0.084(4) 0.006(4) 0.038(4) -0.008(5)
N4A 0.204(9) 0.155(7) 0.082(5) -0.012(5) 0.039(5) -0.009(7)
N5A 0.191(11) 0.179(10) 0.116(7) 0.020(8) 0.070(7) 0.029(9)
N6A 0.184(10) 0.218(12) 0.106(6) 0.046(7) 0.069(7) 0.017(8)
C1A 0.067(3) 0.095(4) 0.069(3) 0.001(3) 0.011(3) 0.011(3)
C2A 0.076(4) 0.094(4) 0.075(3) 0.014(3) 0.008(3) 0.019(3)
C3A 0.081(4) 0.070(3) 0.073(3) 0.010(3) 0.012(3) 0.005(3)
C4A 0.076(4) 0.098(4) 0.071(3) 0.007(3) 0.006(3) 0.024(3)
C5A 0.073(4) 0.110(5) 0.069(3) 0.005(3) 0.010(3) 0.025(3)
C6A 0.073(3) 0.090(4) 0.069(3) 0.010(3) 0.010(3) 0.015(3)
C7A 0.080(4) 0.084(4) 0.062(3) 0.010(3) 0.009(3) 0.007(3)
C8A 0.079(4) 0.087(4) 0.058(3) 0.007(3) 0.012(3) 0.006(3)
C9A 0.072(3) 0.087(4) 0.068(3) 0.008(3) 0.012(3) 0.006(3)
C10A 0.075(4) 0.091(4) 0.062(3) 0.006(3) 0.011(3) 0.006(3)
C11A 0.080(4) 0.093(4) 0.066(3) 0.006(3) 0.011(3) 0.007(3)
C12A 0.078(4) 0.090(4) 0.066(3) 0.006(3) 0.003(3) 0.002(3)
C13A 0.082(4) 0.096(4) 0.064(3) 0.010(3) 0.012(3) 0.009(3)
C14A 0.079(4) 0.099(4) 0.058(3) 0.005(3) 0.006(3) 0.010(3)
C15A 0.071(3) 0.098(4) 0.072(3) 0.007(3) 0.009(3) 0.012(3)
C16A 0.067(3) 0.110(5) 0.070(3) 0.004(3) 0.001(3) 0.022(3)
C17A 0.073(4) 0.108(5) 0.078(4) 0.005(3) -0.002(3) 0.024(3)
C18A 0.075(4) 0.095(5) 0.096(5) 0.007(4) -0.007(3) 0.026(3)
C19A 0.087(4) 0.111(6) 0.080(4) -0.006(4) -0.009(3) 0.032(4)
C20A 0.084(4) 0.118(6) 0.068(3) -0.005(3) -0.003(3) 0.029(4)
C21A 0.078(4) 0.109(5) 0.065(3) -0.001(3) -0.005(3) 0.023(3)
C22A 0.084(4) 0.111(5) 0.059(3) -0.001(3) 0.001(3) 0.022(4)
C23A 0.102(5) 0.113(5) 0.057(3) 0.001(3) 0.009(3) 0.011(4)
C24A 0.115(6) 0.119(7) 0.064(4) 0.003(4) 0.028(4) -0.001(5)
C25A 0.125(7) 0.129(7) 0.070(4) -0.005(4) 0.017(4) 0.006(5)
C26A 0.078(4) 0.093(4) 0.072(3) 0.006(3) 0.009(3) 0.022(3)
C27A 0.077(4) 0.089(4) 0.068(3) 0.009(3) 0.013(3) 0.024(3)
C28A 0.070(3) 0.105(5) 0.068(3) 0.015(3) 0.012(3) 0.022(3)
C29A 0.077(4) 0.105(5) 0.068(3) 0.013(3) 0.011(3) 0.026(3)
C30A 0.080(4) 0.109(5) 0.070(3) 0.008(3) 0.010(3) 0.027(4)
C31A 0.074(4) 0.121(6) 0.067(3) 0.009(3) 0.014(3) 0.028(4)
C32A 0.070(4) 0.123(6) 0.076(4) 0.008(4) 0.006(3) 0.030(4)
C33A 0.064(3) 0.124(6) 0.075(4) 0.020(4) 0.012(3) 0.027(4)
C34A 0.060(3) 0.131(6) 0.107(6) 0.035(5) 0.018(3) 0.020(4)
C35A 0.057(3) 0.125(7) 0.109(5) 0.025(5) 0.010(3) 0.016(4)
C36A 0.058(4) 0.143(8) 0.148(8) 0.051(7) 0.011(4) 0.020(4)
C37A 0.067(4) 0.145(9) 0.169(11) 0.048(8) 0.016(5) 0.019(5)
C38A 0.068(4) 0.140(8) 0.136(8) 0.055(7) 0.020(5) 0.002(5)
C39A 0.069(4) 0.138(6) 0.111(5) 0.034(5) 0.020(4) 0.014(4)
C40A 0.056(3) 0.148(7) 0.099(5) 0.044(5) 0.014(3) 0.025(4)
C41A 0.064(4) 0.144(7) 0.091(5) 0.030(5) 0.016(3) 0.023(4)
C42A 0.083(5) 0.180(10) 0.079(5) 0.037(6) 0.026(4) 0.026(5)
C43A 0.116(7) 0.192(13) 0.081(5) 0.034(7) 0.036(5) 0.038(8)
C44A 0.114(7) 0.198(11) 0.091(6) 0.044(7) 0.039(5) 0.027(7)
C45A 0.085(4) 0.072(3) 0.071(3) 0.001(3) 0.016(3) 0.000(3)
C46A 0.143(6) 0.106(5) 0.161(7) 0.016(4) -0.048(5) 0.022(4)
C47A 0.160(8) 0.147(8) 0.206(10) -0.005(8) -0.057(7) 0.038(7)
C48A 0.131(6) 0.133(7) 0.130(7) 0.008(6) -0.018(5) 0.030(5)
C49A 0.152(7) 0.142(9) 0.171(11) -0.020(8) 0.018(7) 0.033(6)
C50A 0.179(11) 0.27(2) 0.26(2) -0.015(18) -0.007(11) 0.066(12)
C53A 0.160(9) 0.089(4) 0.155(7) 0.021(4) -0.049(6) 0.021(5)
C54A 0.110(6) 0.085(4) 0.163(7) 0.023(4) 0.002(5) 0.016(4)
C55A 0.103(6) 0.087(4) 0.165(7) 0.020(4) -0.001(5) 0.008(4)
C56A 0.096(5) 0.090(4) 0.169(7) 0.015(4) 0.005(5) 0.013(4)
C57A 0.105(6) 0.088(4) 0.159(7) 0.017(4) -0.009(5) 0.007(4)
C58A 0.088(5) 0.112(5) 0.172(8) 0.004(5) -0.009(5) 0.011(4)
C59A 0.138(9) 0.110(6) 0.197(11) 0.002(6) 0.010(8) 0.013(5)
C60A 0.141(10) 0.141(9) 0.208(11) -0.007(8) 0.013(8) 0.016(7)
C61A 0.128(6) 0.087(4) 0.068(3) 0.016(3) 0.018(3) -0.002(4)
C62A 0.178(9) 0.169(10) 0.180(11) 0.101(9) -0.001(7) 0.009(7)
C63A 0.198(13) 0.226(14) 0.220(15) 0.052(11) -0.026(12) 0.017(10)
C64A 0.256(12) 0.269(13) 0.262(12) 0.030(8) -0.039(8) 0.065(9)
C72A 0.084(4) 0.098(4) 0.072(3) 0.005(3) 0.017(3) 0.007(3)
C73A 0.084(4) 0.115(5) 0.092(4) 0.012(4) 0.001(3) -0.001(3)
C74A 0.088(5) 0.134(6) 0.111(5) 0.009(4) -0.004(4) 0.017(4)
C75A 0.107(6) 0.145(7) 0.136(7) 0.024(5) 0.015(5) 0.022(5)
C76A 0.119(7) 0.167(8) 0.144(8) 0.025(6) 0.015(6) 0.044(6)
C77A 0.119(7) 0.159(8) 0.159(9) 0.015(6) 0.022(6) 0.036(6)
C78A 0.185(13) 0.188(11) 0.208(15) -0.006(10) 0.025(11) 0.073(10)
C79A 0.40(3) 0.36(3) 0.38(3) -0.18(3) -0.14(3) 0.21(3)
C80A 0.105(5) 0.128(6) 0.102(5) 0.009(4) -0.001(4) -0.019(4)
C81A 0.130(7) 0.191(10) 0.118(7) 0.024(7) -0.032(6) -0.029(7)
C82A 0.135(9) 0.262(14) 0.161(11) -0.027(10) -0.051(9) -0.027(9)
C83A 0.208(17) 0.38(3) 0.208(17) -0.025(17) -0.100(16) 0.023(17)
C88A 0.104(5) 0.121(6) 0.079(4) 0.004(4) 0.021(4) 0.019(4)
C89A 0.133(7) 0.161(9) 0.129(7) -0.019(6) 0.016(6) 0.052(7)
C90A 0.189(11) 0.166(10) 0.137(8) -0.035(8) 0.044(7) 0.036(8)
C91A 0.262(16) 0.29(2) 0.25(2) -0.082(17) 0.038(14) 0.137(16)
C92A 0.32(3) 0.32(2) 0.34(3) -0.13(2) 0.10(2) 0.08(2)
Br1B 0.1003(5) 0.0929(5) 0.0593(3) -0.0030(3) 0.0227(3) 0.0080(3)
Br2B 0.0932(5) 0.0968(5) 0.0545(3) 0.0033(3) 0.0225(3) 0.0034(3)
S1B 0.0799(9) 0.0830(9) 0.0654(7) 0.0059(6) 0.0167(6) 0.0084(7)
S2B 0.0748(9) 0.1092(12) 0.0666(8) 0.0254(8) 0.0148(6) 0.0134(8)
S3B 0.0813(9) 0.0879(9) 0.0579(7) 0.0027(6) 0.0197(6) 0.0041(7)
S4B 0.0803(9) 0.0936(10) 0.0592(7) -0.0067(7) 0.0152(6) 0.0075(7)
F1B 0.149(5) 0.284(10) 0.090(3) 0.079(5) 0.034(3) 0.016(6)
F2B 0.162(6) 0.261(9) 0.142(5) 0.130(6) 0.018(4) -0.006(6)
F3B 0.205(6) 0.147(5) 0.078(3) -0.028(3) 0.003(3) 0.080(4)
F4B 0.143(4) 0.133(4) 0.111(3) -0.046(3) -0.020(3) 0.056(3)
O1B 0.130(5) 0.136(5) 0.094(4) 0.039(4) 0.036(3) 0.022(4)
O2B 0.115(4) 0.108(4) 0.076(3) -0.006(3) 0.021(3) 0.020(3)
N1B 0.084(3) 0.097(4) 0.049(2) 0.008(2) 0.016(2) 0.012(3)
N2B 0.084(3) 0.091(3) 0.052(2) -0.004(2) 0.017(2) 0.000(3)
N3B 0.102(5) 0.115(6) 0.149(8) 0.035(5) 0.017(5) 0.026(4)
N4B 0.151(8) 0.134(8) 0.292(17) 0.116(10) 0.066(9) 0.020(6)
N5B 0.153(8) 0.119(6) 0.117(6) 0.000(5) 0.031(6) -0.003(5)
N6B 0.126(6) 0.102(6) 0.179(9) -0.014(6) 0.021(6) 0.008(5)
C1B 0.080(4) 0.095(4) 0.047(2) 0.004(2) 0.016(2) 0.006(3)
C2B 0.072(3) 0.090(4) 0.053(3) 0.004(2) 0.012(2) 0.013(3)
C3B 0.069(3) 0.087(4) 0.059(3) 0.000(3) 0.013(2) 0.013(3)
C4B 0.071(3) 0.085(4) 0.054(3) -0.001(2) 0.011(2) 0.004(3)
C5B 0.070(3) 0.097(4) 0.058(3) -0.004(3) 0.013(2) 0.007(3)
C6B 0.076(3) 0.087(4) 0.057(3) -0.003(3) 0.011(2) 0.002(3)
C7B 0.069(3) 0.090(4) 0.058(3) 0.009(3) 0.015(2) 0.010(3)
C8B 0.076(3) 0.087(4) 0.056(3) 0.010(3) 0.014(2) 0.012(3)
C9B 0.075(4) 0.093(4) 0.067(3) 0.020(3) 0.016(3) 0.016(3)
C10B 0.068(3) 0.089(4) 0.069(3) 0.015(3) 0.014(3) 0.014(3)
C11B 0.073(4) 0.090(4) 0.089(4) 0.017(3) 0.010(3) 0.019(3)
C12B 0.070(4) 0.109(5) 0.080(4) 0.028(4) 0.018(3) 0.023(3)
C13B 0.062(3) 0.114(5) 0.108(5) 0.030(4) 0.010(3) 0.026(3)
C14B 0.063(4) 0.126(6) 0.105(5) 0.057(5) 0.010(3) 0.014(4)
C15B 0.079(4) 0.124(7) 0.094(5) 0.038(5) 0.011(4) 0.017(4)
C16B 0.087(4) 0.123(6) 0.097(5) 0.041(4) 0.010(4) 0.018(4)
C17B 0.107(5) 0.164(7) 0.095(5) 0.048(5) 0.021(4) 0.025(5)
C18B 0.120(6) 0.164(8) 0.113(6) 0.036(6) 0.008(5) 0.022(6)
C19B 0.119(6) 0.163(8) 0.099(5) 0.044(5) 0.015(5) 0.023(5)
C20B 0.111(6) 0.142(7) 0.131(7) 0.034(6) 0.005(5) 0.016(5)
C21B 0.084(4) 0.139(6) 0.108(5) 0.058(5) 0.007(4) 0.021(4)
C22B 0.070(4) 0.114(5) 0.116(5) 0.045(4) 0.004(3) 0.015(3)
C23B 0.079(4) 0.120(6) 0.121(6) 0.045(5) 0.010(4) 0.021(4)
C24B 0.080(4) 0.102(5) 0.134(6) 0.027(5) -0.003(4) 0.020(4)
C25B 0.114(6) 0.129(6) 0.156(7) 0.057(6) 0.011(5) 0.026(5)
C26B 0.070(3) 0.089(4) 0.056(3) -0.002(3) 0.015(2) 0.002(3)
C27B 0.083(4) 0.078(3) 0.053(3) 0.002(2) 0.015(2) 0.001(3)
C28B 0.075(3) 0.092(4) 0.057(3) -0.001(3) 0.013(2) -0.001(3)
C29B 0.070(3) 0.083(4) 0.063(3) -0.005(3) 0.009(2) 0.001(3)
C30B 0.070(3) 0.085(4) 0.069(3) 0.002(3) 0.013(3) 0.012(3)
C31B 0.073(3) 0.093(4) 0.067(3) -0.004(3) 0.008(3) 0.015(3)
C32B 0.069(3) 0.100(5) 0.074(3) 0.001(3) 0.007(3) 0.026(3)
C33B 0.067(3) 0.101(5) 0.072(3) -0.007(3) -0.002(3) 0.022(3)
C34B 0.077(4) 0.095(5) 0.075(4) -0.009(3) 0.010(3) 0.015(3)
C35B 0.080(4) 0.107(5) 0.079(4) -0.018(4) -0.003(3) 0.037(4)
C36B 0.113(6) 0.134(7) 0.071(4) -0.007(4) 0.000(4) 0.052(5)
C37B 0.123(7) 0.125(7) 0.081(4) -0.016(5) -0.007(4) 0.055(6)
C38B 0.112(6) 0.147(8) 0.086(5) -0.042(5) -0.022(4) 0.063(6)
C39B 0.079(4) 0.108(5) 0.114(6) -0.030(5) -0.016(4) 0.030(4)
C40B 0.067(3) 0.106(5) 0.082(4) -0.022(4) -0.008(3) 0.028(3)
C41B 0.062(3) 0.108(5) 0.086(4) -0.010(4) -0.007(3) 0.027(3)
C42B 0.069(4) 0.095(5) 0.112(5) -0.014(4) -0.007(4) 0.016(3)
C43B 0.100(5) 0.095(5) 0.105(6) -0.006(4) 0.002(5) 0.010(4)
C44B 0.091(5) 0.098(6) 0.134(7) -0.016(5) -0.005(5) 0.015(4)
C45B 0.189(8) 0.133(7) 0.052(3) 0.012(4) 0.014(4) 0.008(6)
C46B 0.186(9) 0.202(11) 0.111(6) 0.038(7) -0.024(6) 0.004(7)
C47B 0.302(16) 0.224(15) 0.122(7) 0.032(8) -0.025(8) -0.005(12)
C48B 0.333(18) 0.22(2) 0.237(13) -0.005(12) -0.069(11) 0.008(15)
C49B 0.316(14) 0.318(15) 0.265(12) 0.003(9) -0.026(8) 0.058(9)
C53B 0.238(13) 0.239(14) 0.150(9) 0.022(9) -0.047(9) 0.045(11)
C54B 0.241(15) 0.233(17) 0.170(10) 0.053(11) -0.026(10) 0.078(13)
C55B 0.216(15) 0.234(19) 0.26(2) 0.046(16) -0.019(13) 0.057(14)
C61B 0.092(5) 0.102(5) 0.114(5) 0.012(4) 0.009(4) 0.015(4)
C62B 0.179(8) 0.150(7) 0.141(6) -0.009(5) 0.036(6) 0.010(6)
C63B 0.244(9) 0.184(8) 0.179(9) -0.021(7) 0.032(7) 0.035(6)
C64B 0.292(10) 0.273(11) 0.287(13) -0.010(8) 0.022(8) 0.035(7)
C65B 0.352(14) 0.359(15) 0.357(16) 0.014(9) 0.006(8) 0.079(8)
C66B 0.365(15) 0.385(17) 0.382(17) -0.005(9) 0.009(9) 0.073(9)
C72B 0.124(5) 0.096(4) 0.070(3) -0.010(3) 0.043(3) 0.001(4)
C73B 0.123(7) 0.314(18) 0.151(7) -0.034(8) 0.047(5) 0.041(8)
C74B 0.165(9) 0.30(2) 0.173(9) -0.008(10) 0.060(7) 0.094(11)
C75B 0.177(10) 0.259(18) 0.296(17) -0.086(13) -0.001(10) 0.078(11)
C76B 0.30(2) 0.37(3) 0.40(3) 0.02(3) -0.054(16) 0.082(17)
C77B 0.35(2) 0.32(2) 0.33(2) -0.058(19) -0.015(17) 0.063(19)
C78B 0.387(19) 0.40(2) 0.394(19) 0.013(10) 0.003(9) 0.089(10)
C79B 0.32(2) 0.34(3) 0.31(2) -0.03(2) -0.055(18) 0.062(19)
C80B 0.170(8) 0.222(9) 0.170(7) -0.015(6) 0.058(6) 0.041(7)
C81B 0.213(10) 0.224(9) 0.187(8) -0.014(7) 0.048(7) 0.045(7)
C82B 0.242(11) 0.257(10) 0.210(9) -0.014(7) 0.057(7) 0.043(8)
C83B 0.256(12) 0.263(11) 0.247(12) -0.014(8) 0.038(9) 0.059(8)
C88B 0.087(4) 0.091(4) 0.076(3) 0.006(3) 0.025(3) 0.012(3)
C89B 0.102(5) 0.142(7) 0.090(5) 0.030(5) 0.018(4) 0.029(5)
C90B 0.151(8) 0.162(8) 0.101(6) 0.036(6) 0.029(5) 0.025(6)
C91B 0.197(10) 0.226(12) 0.142(10) 0.075(9) 0.033(8) 0.060(9)
C92B 0.205(11) 0.262(16) 0.164(13) 0.044(12) 0.009(9) 0.066(10)
C93B 0.243(13) 0.299(18) 0.219(19) 0.067(14) -0.003(12) 0.093(12)
C94B 0.240(13) 0.34(2) 0.205(18) 0.066(15) 0.001(12) 0.079(13)
C95B 0.278(18) 0.39(2) 0.26(2) 0.02(2) 0.016(16) 0.041(16)
C96B 0.257(17) 0.29(2) 0.24(2) 0.072(14) 0.010(14) 0.081(14)
C97B 0.269(19) 0.28(2) 0.24(2) 0.060(14) -0.032(15) 0.093(15)
C98B 0.29(2) 0.27(2) 0.33(3) 0.093(18) -0.071(19) 0.072(17)
Br1C 0.2262(16) 0.1073(7) 0.1314(9) 0.0066(6) 0.0435(10) 0.0404(8)
Br2C 0.1963(13) 0.1290(8) 0.1097(7) -0.0148(6) 0.0179(7) 0.0579(8)
S1C 0.1351(18) 0.1174(16) 0.0948(13) 0.0207(11) 0.0245(12) 0.0379(13)
S2C 0.1114(14) 0.1421(18) 0.0826(11) -0.0170(11) -0.0129(10) 0.0561(13)
S3C 0.1041(14) 0.154(2) 0.0803(10) -0.0007(11) 0.0098(9) 0.0522(13)
S4C 0.0679(9) 0.172(2) 0.0838(11) 0.0234(12) 0.0080(8) 0.0310(11)
F1C 0.208(9) 0.217(9) 0.284(12) -0.057(9) -0.052(9) 0.059(8)
F2C 0.195(8) 0.342(12) 0.208(9) -0.169(9) -0.008(7) 0.053(8)
F3C 0.174(8) 0.236(11) 0.239(12) 0.073(9) 0.034(7) 0.017(8)
F4C 0.205(9) 0.300(14) 0.231(11) 0.147(11) 0.034(8) 0.005(9)
O1C 0.205(9) 0.201(9) 0.150(8) -0.039(7) -0.047(7) 0.122(8)
O2C 0.124(5) 0.208(9) 0.122(5) 0.046(6) 0.035(4) 0.045(5)
N1C 0.090(4) 0.103(4) 0.086(4) 0.001(3) 0.008(3) 0.031(3)
N2C 0.075(3) 0.118(5) 0.081(3) 0.004(3) 0.005(3) 0.028(3)
N3C 0.172(10) 0.221(12) 0.141(8) -0.002(9) 0.010(7) 0.084(10)
N4C 0.283(15) 0.309(16) 0.153(10) -0.067(11) 0.083(10) 0.027(12)
N5C 0.167(9) 0.237(12) 0.130(7) 0.060(8) 0.055(6) 0.075(9)
N6C 0.220(13) 0.258(15) 0.112(7) 0.080(9) 0.041(8) 0.050(11)
C1C 0.088(4) 0.111(5) 0.086(4) -0.001(4) 0.006(3) 0.034(4)
C2C 0.103(5) 0.102(5) 0.092(5) 0.004(4) 0.016(4) 0.036(4)
C3C 0.120(6) 0.116(6) 0.086(5) 0.003(4) 0.015(4) 0.037(5)
C4C 0.123(7) 0.135(7) 0.083(5) -0.002(5) 0.022(4) 0.053(6)
C5C 0.095(5) 0.121(6) 0.089(5) 0.001(4) 0.012(4) 0.041(5)
C6C 0.080(4) 0.115(6) 0.086(4) 0.002(4) 0.003(3) 0.029(4)
C7C 0.102(5) 0.109(6) 0.093(5) 0.012(4) 0.013(4) 0.036(4)
C8C 0.086(4) 0.108(5) 0.082(4) 0.009(4) 0.010(3) 0.029(4)
C9C 0.099(5) 0.131(7) 0.079(4) -0.005(4) 0.000(4) 0.047(5)
C10C 0.101(5) 0.125(6) 0.083(4) 0.019(4) 0.012(4) 0.034(5)
C11C 0.108(6) 0.153(8) 0.083(5) 0.005(5) 0.004(4) 0.057(6)
C12C 0.104(5) 0.156(7) 0.088(4) -0.003(5) -0.011(4) 0.051(5)
C13C 0.106(5) 0.179(8) 0.105(5) -0.021(5) -0.013(4) 0.064(5)
C14C 0.123(6) 0.162(7) 0.110(6) -0.003(6) -0.012(5) 0.053(6)
C15C 0.099(5) 0.174(7) 0.093(5) -0.028(5) -0.015(4) 0.062(5)
C16C 0.106(6) 0.174(8) 0.142(7) -0.011(6) -0.020(5) 0.058(6)
C17C 0.138(7) 0.168(8) 0.144(7) -0.017(7) -0.022(6) 0.038(6)
C18C 0.165(9) 0.181(9) 0.172(9) -0.034(8) -0.013(7) 0.047(7)
C19C 0.140(7) 0.169(8) 0.163(8) -0.033(7) -0.004(6) 0.049(7)
C20C 0.155(8) 0.194(9) 0.150(8) -0.039(7) 0.002(7) 0.050(7)
C21C 0.103(6) 0.180(8) 0.147(7) 0.003(7) -0.011(5) 0.057(6)
C22C 0.096(5) 0.176(8) 0.135(7) -0.019(6) -0.029(5) 0.053(5)
C23C 0.087(5) 0.165(7) 0.101(5) 0.009(5) 0.006(4) 0.039(5)
C24C 0.093(6) 0.197(12) 0.082(5) 0.000(6) 0.013(4) 0.062(7)
C25C 0.173(8) 0.201(9) 0.132(7) -0.011(7) 0.021(7) 0.043(7)
C26C 0.089(5) 0.150(8) 0.078(4) 0.006(4) 0.006(3) 0.051(5)
C27C 0.073(4) 0.123(6) 0.078(4) 0.012(4) 0.002(3) 0.036(4)
C28C 0.063(4) 0.152(7) 0.090(5) -0.005(5) -0.008(3) 0.042(4)
C29C 0.075(4) 0.183(9) 0.082(4) 0.021(5) 0.007(3) 0.054(5)
C30C 0.079(4) 0.162(7) 0.086(4) 0.011(4) 0.005(3) 0.049(4)
C31C 0.080(4) 0.154(7) 0.091(4) 0.016(5) 0.010(3) 0.033(4)
C32C 0.083(4) 0.161(7) 0.105(5) 0.016(5) -0.001(4) 0.042(5)
C33C 0.076(4) 0.160(7) 0.103(5) 0.028(5) 0.004(4) 0.033(4)
C34C 0.093(5) 0.164(7) 0.119(6) 0.032(6) 0.019(4) 0.038(5)
C35C 0.082(4) 0.160(7) 0.124(6) 0.034(6) 0.013(4) 0.026(5)
C36C 0.117(6) 0.166(8) 0.154(8) 0.034(7) 0.012(6) 0.024(6)
C37C 0.145(8) 0.174(9) 0.165(9) 0.026(8) 0.012(7) 0.027(7)
C38C 0.173(9) 0.190(10) 0.191(10) 0.028(8) 0.003(8) 0.026(8)
C39C 0.102(5) 0.177(8) 0.127(6) 0.042(6) 0.012(5) 0.032(5)
C40C 0.089(5) 0.155(7) 0.129(6) 0.036(6) 0.011(4) 0.027(5)
C41C 0.075(4) 0.179(8) 0.107(5) 0.019(5) 0.008(4) 0.036(5)
C42C 0.123(6) 0.164(7) 0.109(6) 0.033(6) 0.014(5) 0.041(6)
C43C 0.135(7) 0.184(8) 0.099(5) 0.037(6) 0.021(5) 0.042(7)
C44C 0.155(8) 0.190(9) 0.145(8) 0.029(7) 0.024(7) 0.059(7)
C45C 0.113(5) 0.105(5) 0.089(4) 0.004(4) 0.005(4) 0.035(4)
C46C 0.123(5) 0.135(5) 0.084(4) 0.002(4) 0.000(4) 0.040(4)
C47C 0.131(6) 0.130(5) 0.096(5) 0.014(4) 0.003(5) 0.047(4)
C48C 0.139(7) 0.149(6) 0.138(9) 0.027(6) 0.001(6) 0.047(5)
C49C 0.166(10) 0.140(7) 0.30(2) 0.049(8) 0.012(10) 0.052(6)
C50C 0.218(10) 0.206(9) 0.241(11) 0.021(8) 0.028(8) 0.037(7)
C53C 0.111(5) 0.132(6) 0.075(4) -0.010(4) -0.011(3) 0.040(4)
C54C 0.131(6) 0.137(6) 0.088(5) -0.008(4) 0.008(4) 0.041(5)
C55C 0.134(6) 0.154(6) 0.109(6) 0.003(5) 0.027(5) 0.040(5)
C56C 0.146(8) 0.153(7) 0.160(11) 0.012(6) 0.026(8) 0.035(6)
C57C 0.178(11) 0.181(9) 0.33(3) 0.019(10) 0.002(13) 0.023(8)
C58C 0.243(12) 0.215(9) 0.253(12) 0.007(8) 0.012(9) 0.048(8)
C61C 0.151(6) 0.172(8) 0.107(6) 0.026(6) 0.016(5) 0.044(6)
C62C 0.181(7) 0.225(10) 0.195(9) 0.038(8) 0.019(6) 0.040(7)
C63C 0.203(8) 0.234(11) 0.232(10) 0.034(8) -0.006(7) 0.044(7)
C64C 0.172(10) 0.229(18) 0.249(18) -0.004(14) -0.018(9) 0.003(9)
C65C 0.198(15) 0.23(2) 0.29(2) 0.014(16) 0.010(14) 0.026(14)
C72C 0.109(5) 0.133(7) 0.083(4) 0.019(4) 0.002(4) 0.007(5)
C73C 0.097(5) 0.194(8) 0.103(5) 0.023(5) 0.007(4) 0.019(5)
C74C 0.097(6) 0.203(9) 0.114(6) 0.035(6) -0.001(5) 0.032(5)
C75C 0.143(9) 0.239(12) 0.145(9) 0.042(8) 0.036(7) 0.050(8)
C76C 0.148(10) 0.258(12) 0.151(10) 0.037(9) 0.029(8) 0.066(8)
C77C 0.177(13) 0.248(13) 0.25(2) 0.030(11) 0.053(12) 0.052(9)
C78C 0.250(18) 0.329(18) 0.39(3) -0.05(2) 0.01(2) 0.127(14)
C79C 0.302(19) 0.302(17) 0.33(2) -0.011(14) 0.014(15) 0.097(14)
C80C 0.104(6) 0.203(8) 0.099(6) 0.024(5) -0.006(5) 0.004(5)
C81C 0.144(9) 0.224(10) 0.142(10) 0.020(7) -0.020(7) 0.041(7)
C82C 0.211(15) 0.265(12) 0.24(2) -0.024(10) -0.059(15) 0.018(9)
C83C 0.317(16) 0.300(13) 0.340(16) 0.016(9) 0.007(10) 0.060(9)
C88C 0.098(5) 0.194(8) 0.082(5) 0.008(5) 0.019(4) 0.041(6)
C89C 0.119(7) 0.192(8) 0.079(4) 0.010(5) 0.013(4) 0.044(6)
C90C 0.100(6) 0.182(7) 0.091(5) 0.014(5) 0.017(4) 0.036(5)
C91C 0.094(5) 0.178(7) 0.098(5) 0.019(5) 0.004(4) 0.034(5)
C92C 0.099(6) 0.163(6) 0.107(5) 0.020(5) 0.007(4) 0.032(5)
C93C 0.111(7) 0.162(7) 0.144(7) 0.025(5) 0.002(6) 0.033(6)
C94C 0.124(7) 0.165(7) 0.129(7) 0.022(6) 0.001(5) 0.040(6)
C95C 0.160(10) 0.172(8) 0.165(9) 0.020(7) -0.024(8) 0.046(7)
C96C 0.153(10) 0.204(11) 0.162(9) -0.006(8) -0.033(8) 0.060(9)
C97C 0.248(18) 0.212(12) 0.224(15) -0.020(10) -0.050(13) 0.067(11)
C98C 0.27(2) 0.227(18) 0.222(15) -0.047(13) -0.052(14) 0.076(16)

loop_
_atom_type_symbol
_atom_type_description
_atom_type_scat_dispersion_real
_atom_type_scat_dispersion_imag
_atom_type_scat_source
C C 0.0181 0.0091 'International Tables Vol C Tables 4.2.6.8 and 6.1.1.4'
H H 0.0000 0.0000 'International Tables Vol C Tables 4.2.6.8 and 6.1.1.4'
N N 0.0311 0.0180 'International Tables Vol C Tables 4.2.6.8 and 6.1.1.4'
O O 0.0492 0.0322 'International Tables Vol C Tables 4.2.6.8 and 6.1.1.4'
F F 0.0727 0.0534 'International Tables Vol C Tables 4.2.6.8 and 6.1.1.4'
S S 0.3331 0.5567 'International Tables Vol C Tables 4.2.6.8 and 6.1.1.4'
Br Br -0.6763 1.2805 'International Tables Vol C Tables 4.2.6.8 and 6.1.1.4'

loop_
_geom_angle_atom_site_label_1
_geom_angle_atom_site_label_2
_geom_angle_atom_site_label_3
_geom_angle
_geom_angle_site_symmetry_1
_geom_angle_site_symmetry_3
_geom_angle_publ_flag
C7A S1A C10A 89.1(3) . . ?
C9A S2A C12A 90.0(3) . . ?
C26A S3A C29A 88.9(3) . . ?
C28A S4A C31A 91.4(4) . . ?
C8A N1A C1A 107.1(5) . . ?
C8A N1A C45A 120.0(5) . . ?
C1A N1A C45A 131.6(5) . . ?
C27A N2A C6A 105.3(5) . . ?
C27A N2A C72A 118.4(5) . . ?
C6A N2A C72A 126.7(5) . . ?
N1A C1A C6A 134.1(6) . . ?
N1A C1A C2A 108.6(5) . . ?
C6A C1A C2A 117.4(6) . . ?
C7A C2A C3A 131.7(6) . . ?
C7A C2A C1A 106.0(6) . . ?
C3A C2A C1A 122.3(6) . . ?
C4A C3A C2A 118.8(6) . . ?
C4A C3A Br1A 124.4(5) . . ?
C2A C3A Br1A 116.8(5) . . ?
C3A C4A C5A 120.9(7) . . ?
C3A C4A Br2A 121.8(6) . . ?
C5A C4A Br2A 117.2(5) . . ?
C26A C5A C4A 132.5(7) . . ?
C26A C5A C6A 105.6(6) . . ?
C4A C5A C6A 121.9(6) . . ?
N2A C6A C1A 132.2(6) . . ?
N2A C6A C5A 109.4(5) . . ?
C1A C6A C5A 118.3(6) . . ?
C2A C7A C8A 107.9(6) . . ?
C2A C7A S1A 139.7(6) . . ?
C8A C7A S1A 112.5(5) . . ?
N1A C8A C7A 110.4(6) . . ?
N1A C8A C9A 136.4(6) . . ?
C7A C8A C9A 113.2(6) . . ?
C10A C9A C8A 110.7(6) . . ?
C10A C9A S2A 113.1(5) . . ?
C8A C9A S2A 136.2(5) . . ?
C9A C10A C11A 113.6(6) . . ?
C9A C10A S1A 114.5(5) . . ?
C11A C10A S1A 131.8(5) . . ?
C12A C11A C10A 111.0(6) . . ?
C12A C11A C61A 127.3(6) . . ?
C10A C11A C61A 121.6(6) . . ?
C11A C12A C13A 121.9(6) . . ?
C11A C12A S2A 112.3(5) . . ?
C13A C12A S2A 125.8(6) . . ?
C14A C13A C12A 135.6(6) . . ?
C13A C14A C15A 126.7(6) . . ?
C13A C14A C22A 125.7(6) . . ?
C15A C14A C22A 107.5(6) . . ?
O1A C15A C16A 123.3(7) . . ?
O1A C15A C14A 128.9(7) . . ?
C16A C15A C14A 107.8(6) . . ?
C17A C16A C21A 122.3(7) . . ?
C17A C16A C15A 128.1(7) . . ?
C21A C16A C15A 109.6(7) . . ?
C18A C17A C16A 116.4(7) . . ?
F1A C18A C17A 119.5(7) . . ?
F1A C18A C19A 119.0(7) . . ?
C17A C18A C19A 121.5(8) . . ?
C20A C19A F2A 120.1(8) . . ?
C20A C19A C18A 122.9(7) . . ?
F2A C19A C18A 117.0(8) . . ?
C19A C20A C21A 117.9(7) . . ?
C20A C21A C16A 118.9(7) . . ?
C20A C21A C22A 132.5(7) . . ?
C16A C21A C22A 108.6(6) . . ?
C23A C22A C14A 128.3(7) . . ?
C23A C22A C21A 125.3(7) . . ?
C14A C22A C21A 106.4(6) . . ?
C22A C23A C24A 126.9(7) . . ?
C22A C23A C25A 125.4(8) . . ?
C24A C23A C25A 107.4(7) . . ?
N3A C24A C23A 179.2(11) . . ?
N4A C25A C23A 175.7(11) . . ?
C27A C26A C5A 108.1(6) . . ?
C27A C26A S3A 113.4(5) . . ?
C5A C26A S3A 138.4(6) . . ?
C26A C27A N2A 111.6(6) . . ?
C26A C27A C28A 113.2(6) . . ?
N2A C27A C28A 135.1(7) . . ?
C29A C28A C27A 111.7(7) . . ?
C29A C28A S4A 112.0(5) . . ?
C27A C28A S4A 136.0(6) . . ?
C30A C29A C28A 114.8(7) . . ?
C30A C29A S3A 132.5(6) . . ?
C28A C29A S3A 112.7(5) . . ?
C29A C30A C31A 111.3(7) . . ?
C29A C30A C88A 121.9(7) . . ?
C31A C30A C88A 126.7(7) . . ?
C32A C31A C30A 123.0(7) . . ?
C32A C31A S4A 126.6(7) . . ?
C30A C31A S4A 110.4(5) . . ?
C33A C32A C31A 136.5(8) . . ?
C32A C33A C41A 128.9(8) . . ?
C32A C33A C34A 124.9(7) . . ?
C41A C33A C34A 106.1(7) . . ?
O2A C34A C35A 122.6(9) . . ?
O2A C34A C33A 129.3(8) . . ?
C35A C34A C33A 108.0(7) . . ?
C36A C35A C40A 122.3(9) . . ?
C36A C35A C34A 128.1(9) . . ?
C40A C35A C34A 109.5(9) . . ?
C35A C36A C37A 117.2(12) . . ?
F3A C37A C38A 120.2(10) . . ?
F3A C37A C36A 120.0(13) . . ?
C38A C37A C36A 119.8(13) . . ?
C39A C38A F4A 119.6(11) . . ?
C39A C38A C37A 123.2(9) . . ?
F4A C38A C37A 117.2(12) . . ?
C38A C39A C40A 120.2(10) . . ?
C39A C40A C35A 117.2(10) . . ?
C39A C40A C41A 134.1(9) . . ?
C35A C40A C41A 108.6(7) . . ?
C42A C41A C33A 126.7(9) . . ?
C42A C41A C40A 125.7(8) . . ?
C33A C41A C40A 107.6(8) . . ?
C41A C42A C43A 128.2(8) . . ?
C41A C42A C44A 125.3(12) . . ?
C43A C42A C44A 106.5(9) . . ?
N5A C43A C42A 176.0(12) . . ?
N6A C44A C42A 174.1(15) . . ?
N1A C45A C46A 119.0(5) . . ?
C47A C46A C53A 119.5(8) . . ?
C47A C46A C45A 115.4(6) . . ?
C53A C46A C45A 112.1(6) . . ?
C46A C47A C48A 115.6(8) . . ?
C49A C48A C47A 115.0(8) . . ?
C48A C49A C50A 112.9(8) . . ?
C49A C50A C51A 107.0(9) . . ?
C52A C51A C50A 109.1(9) . . ?
C46A C53A C54A 112.4(7) . . ?
C53A C54A C55A 109.2(6) . . ?
C56A C55A C54A 110.2(6) . . ?
C55A C56A C57A 110.1(6) . . ?
C58A C57A C56A 111.5(6) . . ?
C57A C58A C59A 112.3(7) . . ?
C58A C59A C60A 110.4(8) . . ?
C62A C61A C11A 111.3(6) . . ?
C63A C62A C61A 114.7(8) . . ?
C62A C63A C64A 109.8(9) . . ?
C65A C64A C63A 112.4(9) . . ?
C64A C65A C66A 110.1(8) . . ?
C67A C66A C65A 109.7(8) . . ?
C66A C67A C68A 110.4(8) . . ?
C67A C68A C69A 110.3(8) . . ?
C68A C69A C70A 107.6(8) . . ?
C71A C70A C69A 107.1(9) . . ?
N2A C72A C73A 114.4(5) . . ?
C74A C73A C72A 113.1(5) . . ?
C74A C73A C80A 114.0(6) . . ?
C72A C73A C80A 109.2(5) . . ?
C73A C74A C75A 113.3(6) . . ?
C74A C75A C76A 111.8(7) . . ?
C77A C76A C75A 112.3(7) . . ?
C76A C77A C78A 108.9(7) . . ?
C79A C78A C77A 108.0(8) . . ?
C81A C80A C73A 111.5(6) . . ?
C80A C81A C82A 111.9(7) . . ?
C81A C82A C83A 107.4(8) . . ?
C84A C83A C82A 111.0(9) . . ?
C83A C84A C85A 109.9(9) . . ?
C86A C85A C84A 109.5(9) . . ?
C85A C86A C87A 109.6(9) . . ?
C30A C88A C89A 111.5(7) . . ?
C90A C89A C88A 110.3(7) . . ?
C89A C90A C91A 109.4(8) . . ?
C92A C91A C90A 108.6(9) . . ?
C91A C92A C93A 109.2(9) . . ?
C92A C93A C94A 107.1(9) . . ?
C95A C94A C93A 107.8(9) . . ?
C94A C95A C96A 108.2(9) . . ?
C97A C96A C95A 108.3(9) . . ?
C98A C97A C96A 109.4(9) . . ?
C7B S1B C10B 90.0(3) . . ?
C9B S2B C12B 90.6(3) . . ?
C26B S3B C29B 89.7(3) . . ?
C28B S4B C31B 91.1(3) . . ?
C8B N1B C1B 107.2(5) . . ?
C8B N1B C45B 117.2(6) . . ?
C1B N1B C45B 131.1(6) . . ?
C27B N2B C6B 107.2(5) . . ?
C27B N2B C72B 119.6(6) . . ?
C6B N2B C72B 131.8(6) . . ?
C6B C1B N1B 134.2(6) . . ?
C6B C1B C2B 117.6(5) . . ?
N1B C1B C2B 108.1(6) . . ?
C7B C2B C3B 133.2(6) . . ?
C7B C2B C1B 106.0(5) . . ?
C3B C2B C1B 120.7(6) . . ?
C4B C3B C2B 121.2(6) . . ?
C4B C3B Br1B 122.8(4) . . ?
C2B C3B Br1B 116.0(5) . . ?
C3B C4B C5B 118.8(5) . . ?
C3B C4B Br2B 123.1(4) . . ?
C5B C4B Br2B 117.9(5) . . ?
C4B C5B C6B 122.6(6) . . ?
C4B C5B C26B 131.0(6) . . ?
C6B C5B C26B 106.4(5) . . ?
C1B C6B N2B 132.7(5) . . ?
C1B C6B C5B 118.6(6) . . ?
N2B C6B C5B 108.7(6) . . ?
C2B C7B C8B 107.6(6) . . ?
C2B C7B S1B 139.2(5) . . ?
C8B C7B S1B 113.1(5) . . ?
N1B C8B C7B 111.1(5) . . ?
N1B C8B C9B 137.6(5) . . ?
C7B C8B C9B 111.3(6) . . ?
C10B C9B C8B 113.5(5) . . ?
C10B C9B S2B 112.2(5) . . ?
C8B C9B S2B 134.3(5) . . ?
C9B C10B C11B 114.5(6) . . ?
C9B C10B S1B 112.0(5) . . ?
C11B C10B S1B 133.5(5) . . ?
C10B C11B C12B 110.4(6) . . ?
C10B C11B C61B 127.8(6) . . ?
C12B C11B C61B 121.8(7) . . ?
C13B C12B C11B 122.3(8) . . ?
C13B C12B S2B 125.5(6) . . ?
C11B C12B S2B 112.2(5) . . ?
C12B C13B C14B 135.3(9) . . ?
C13B C14B C15B 126.0(8) . . ?
C13B C14B C22B 126.0(10) . . ?
C15B C14B C22B 107.9(7) . . ?
O1B C15B C14B 130.1(8) . . ?
O1B C15B C16B 122.0(9) . . ?
C14B C15B C16B 107.9(8) . . ?
C21B C16B C17B 123.7(9) . . ?
C21B C16B C15B 108.1(9) . . ?
C17B C16B C15B 128.2(10) . . ?
C16B C17B C18B 117.6(12) . . ?
F1B C18B C19B 118.7(11) . . ?
F1B C18B C17B 122.5(13) . . ?
C19B C18B C17B 118.8(12) . . ?
C20B C19B C18B 125.5(11) . . ?
C20B C19B F2B 116.5(14) . . ?
C18B C19B F2B 118.0(12) . . ?
C19B C20B C21B 118.8(12) . . ?
C16B C21B C20B 115.6(10) . . ?
C16B C21B C22B 111.3(7) . . ?
C20B C21B C22B 133.2(11) . . ?
C23B C22B C14B 127.7(9) . . ?
C23B C22B C21B 127.4(8) . . ?
C14B C22B C21B 104.9(9) . . ?
C22B C23B C24B 129.0(8) . . ?
C22B C23B C25B 123.6(10) . . ?
C24B C23B C25B 107.3(10) . . ?
N3B C24B C23B 175.7(10) . . ?
N4B C25B C23B 178.5(14) . . ?
C27B C26B C5B 105.9(5) . . ?
C27B C26B S3B 114.5(5) . . ?
C5B C26B S3B 139.5(4) . . ?
N2B C27B C26B 111.8(5) . . ?
N2B C27B C28B 136.4(5) . . ?
C26B C27B C28B 111.8(5) . . ?
C29B C28B C27B 111.3(5) . . ?
C29B C28B S4B 111.7(5) . . ?
C27B C28B S4B 137.0(5) . . ?
C30B C29B C28B 115.0(6) . . ?
C30B C29B S3B 132.4(5) . . ?
C28B C29B S3B 112.6(5) . . ?
C29B C30B C31B 111.3(6) . . ?
C29B C30B C88B 124.0(6) . . ?
C31B C30B C88B 124.6(6) . . ?
C32B C31B C30B 122.2(6) . . ?
C32B C31B S4B 126.9(5) . . ?
C30B C31B S4B 110.9(5) . . ?
C31B C32B C33B 136.6(7) . . ?
C32B C33B C41B 128.7(7) . . ?
C32B C33B C34B 124.2(7) . . ?
C41B C33B C34B 107.1(6) . . ?
O2B C34B C35B 125.4(7) . . ?
O2B C34B C33B 128.6(7) . . ?
C35B C34B C33B 106.0(7) . . ?
C40B C35B C36B 120.8(7) . . ?
C40B C35B C34B 110.9(7) . . ?
C36B C35B C34B 128.2(8) . . ?
C37B C36B C35B 118.7(10) . . ?
C36B C37B F3B 121.2(10) . . ?
C36B C37B C38B 120.9(9) . . ?
F3B C37B C38B 117.9(8) . . ?
C39B C38B C37B 122.7(8) . . ?
C39B C38B F4B 117.0(11) . . ?
C37B C38B F4B 120.3(9) . . ?
C38B C39B C40B 118.5(9) . . ?
C35B C40B C39B 118.3(7) . . ?
C35B C40B C41B 107.9(6) . . ?
C39B C40B C41B 133.8(8) . . ?
C42B C41B C33B 128.1(7) . . ?
C42B C41B C40B 123.9(7) . . ?
C33B C41B C40B 108.0(7) . . ?
C41B C42B C44B 126.6(8) . . ?
C41B C42B C43B 125.5(7) . . ?
C44B C42B C43B 107.8(8) . . ?
N5B C43B C42B 177.0(12) . . ?
N6B C44B C42B 176.6(11) . . ?
N1B C45B C46B 117.8(7) . . ?
C47B C46B C53B 117.5(12) . . ?
C47B C46B C45B 105.5(7) . . ?
C53B C46B C45B 107.1(8) . . ?
C48B C47B C46B 114.0(9) . . ?
C47B C48B C49B 107.0(9) . . ?
C50B C49B C48B 109.0(9) . . ?
C49B C50B C51B 109.7(9) . . ?
C50B C51B C52B 107.7(9) . . ?
C54B C53B C46B 110.1(8) . . ?
C53B C54B C55B 109.8(8) . . ?
C56B C55B C54B 107.1(8) . . ?
C55B C56B C57B 109.3(9) . . ?
C58B C57B C56B 106.7(9) . . ?
C59B C58B C57B 110.5(9) . . ?
C60B C59B C58B 109.8(9) . . ?
C11B C61B C62B 117.3(7) . . ?
C61B C62B C63B 113.1(8) . . ?
C64B C63B C62B 108.8(8) . . ?
C63B C64B C65B 106.9(8) . . ?
C66B C65B C64B 104.4(9) . . ?
C67B C66B C65B 106.3(9) . . ?
C68B C67B C66B 106.6(9) . . ?
C67B C68B C69B 110.3(9) . . ?
C70B C69B C68B 108.9(8) . . ?
C69B C70B C71B 110.7(8) . . ?
N2B C72B C73B 120.3(6) . . ?
C74B C73B C72B 113.7(7) . . ?
C74B C73B C80B 131.3(10) . . ?
C72B C73B C80B 110.9(6) . . ?
C75B C74B C73B 118.0(8) . . ?
C74B C75B C76B 113.1(8) . . ?
C75B C76B C77B 112.4(8) . . ?
C78B C77B C76B 110.0(9) . . ?
C77B C78B C79B 109.9(10) . . ?
C73B C80B C81B 112.8(8) . . ?
C80B C81B C82B 108.3(12) . . ?
C81B C82B C83B 110.3(9) . . ?
C84B C83B C82B 108.7(9) . . ?
C83B C84B C85B 108.8(9) . . ?
C86B C85B C84B 106.6(9) . . ?
C87B C86B C85B 107.9(9) . . ?
C30B C88B C89B 113.7(5) . . ?
C90B C89B C88B 113.0(6) . . ?
C89B C90B C91B 113.3(7) . . ?
C90B C91B C92B 114.3(8) . . ?
C91B C92B C93B 109.5(9) . . ?
C94B C93B C92B 110.1(9) . . ?
C95B C94B C93B 110.0(9) . . ?
C94B C95B C96B 112.3(10) . . ?
C95B C96B C97B 107.4(9) . . ?
C98B C97B C96B 109.3(9) . . ?
C7C S1C C10C 89.0(4) . . ?
C9C S2C C12C 88.2(5) . . ?
C29C S3C C26C 90.3(5) . . ?
C28C S4C C31C 92.3(5) . . ?
C1C N1C C8C 103.3(7) . . ?
C1C N1C C45C 129.6(7) . . ?
C8C N1C C45C 121.8(6) . . ?
C6C N2C C27C 108.9(7) . . ?
C6C N2C C72C 129.3(6) . . ?
C27C N2C C72C 115.9(7) . . ?
N1C C1C C2C 110.3(7) . . ?
N1C C1C C6C 131.4(8) . . ?
C2C C1C C6C 118.3(7) . . ?
C7C C2C C3C 131.8(9) . . ?
C7C C2C C1C 105.3(7) . . ?
C3C C2C C1C 122.9(8) . . ?
C4C C3C C2C 117.0(9) . . ?
C4C C3C Br1C 124.5(8) . . ?
C2C C3C Br1C 118.4(6) . . ?
C5C C4C C3C 122.3(9) . . ?
C5C C4C Br2C 118.3(6) . . ?
C3C C4C Br2C 119.4(8) . . ?
C4C C5C C6C 123.4(8) . . ?
C4C C5C C26C 132.2(9) . . ?
C6C C5C C26C 104.4(8) . . ?
N2C C6C C5C 109.2(7) . . ?
N2C C6C C1C 135.1(8) . . ?
C5C C6C C1C 115.7(8) . . ?
C8C C7C C2C 108.4(8) . . ?
C8C C7C S1C 113.4(7) . . ?
C2C C7C S1C 138.1(8) . . ?
C7C C8C N1C 112.6(7) . . ?
C7C C8C C9C 113.9(8) . . ?
N1C C8C C9C 133.4(8) . . ?
C10C C9C C8C 109.4(8) . . ?
C10C C9C S2C 112.9(7) . . ?
C8C C9C S2C 137.5(8) . . ?
C9C C10C C11C 115.5(9) . . ?
C9C C10C S1C 114.2(6) . . ?
C11C C10C S1C 130.3(8) . . ?
C12C C11C C10C 109.4(10) . . ?
C12C C11C C61C 124.7(9) . . ?
C10C C11C C61C 125.7(11) . . ?
C11C C12C C13C 122.6(11) . . ?
C11C C12C S2C 113.9(7) . . ?
C13C C12C S2C 123.5(10) . . ?
C14C C13C C12C 147.9(13) . . ?
C13C C14C C15C 117.2(10) . . ?
C13C C14C C22C 136.6(12) . . ?
C15C C14C C22C 106.1(9) . . ?
O1C C15C C14C 135.0(8) . . ?
O1C C15C C16C 116.1(10) . . ?
C14C C15C C16C 108.9(9) . . ?
C17C C16C C21C 128.4(11) . . ?
C17C C16C C15C 125.4(11) . . ?
C21C C16C C15C 106.2(10) . . ?
C16C C17C C18C 115.7(14) . . ?
F1C C18C C19C 116.9(14) . . ?
F1C C18C C17C 128.4(16) . . ?
C19C C18C C17C 114.6(16) . . ?
C18C C19C C20C 130.5(15) . . ?
C18C C19C F2C 113.7(13) . . ?
C20C C19C F2C 115.8(14) . . ?
C19C C20C C21C 114.4(13) . . ?
C16C C21C C20C 116.4(11) . . ?
C16C C21C C22C 114.3(10) . . ?
C20C C21C C22C 129.2(11) . . ?
C23C C22C C21C 132.8(10) . . ?
C23C C22C C14C 122.7(10) . . ?
C21C C22C C14C 104.4(9) . . ?
C22C C23C C24C 130.5(9) . . ?
C22C C23C C25C 121.6(10) . . ?
C24C C23C C25C 107.8(7) . . ?
N3C C24C C23C 175.0(12) . . ?
N4C C25C C23C 167.2(16) . . ?
C27C C26C C5C 108.7(8) . . ?
C27C C26C S3C 113.0(7) . . ?
C5C C26C S3C 138.3(9) . . ?
C26C C27C N2C 108.9(7) . . ?
C26C C27C C28C 113.9(8) . . ?
N2C C27C C28C 137.2(9) . . ?
C27C C28C C29C 110.7(9) . . ?
C27C C28C S4C 137.2(7) . . ?
C29C C28C S4C 112.0(7) . . ?
C30C C29C C28C 110.4(10) . . ?
C30C C29C S3C 137.6(9) . . ?
C28C C29C S3C 112.1(6) . . ?
C31C C30C C29C 115.0(9) . . ?
C31C C30C C88C 121.9(8) . . ?
C29C C30C C88C 123.0(10) . . ?
C30C C31C C32C 125.4(10) . . ?
C30C C31C S4C 110.2(7) . . ?
C32C C31C S4C 124.3(9) . . ?
C33C C32C C31C 139.8(11) . . ?
C32C C33C C34C 124.1(10) . . ?
C32C C33C C41C 132.6(11) . . ?
C34C C33C C41C 103.3(10) . . ?
O2C C34C C33C 130.5(12) . . ?
O2C C34C C35C 120.7(12) . . ?
C33C C34C C35C 108.8(9) . . ?
C36C C35C C40C 120.0 . . ?
C36C C35C C34C 128.5(8) . . ?
C40C C35C C34C 111.5(8) . . ?
C37C C36C C35C 120.0 . . ?
F3C C37C C38C 112.0(10) . . ?
F3C C37C C36C 128.0(10) . . ?
C38C C37C C36C 120.0 . . ?
F4C C38C C37C 129.4(11) . . ?
F4C C38C C39C 110.5(11) . . ?
C37C C38C C39C 120.0 . . ?
C40C C39C C38C 120.0 . . ?
C39C C40C C35C 120.0 . . ?
C39C C40C C41C 134.6(6) . . ?
C35C C40C C41C 105.4(6) . . ?
C42C C41C C40C 123.6(10) . . ?
C42C C41C C33C 125.5(11) . . ?
C40C C41C C33C 110.9(8) . . ?
C41C C42C C43C 123.7(9) . . ?
C41C C42C C44C 128.6(10) . . ?
C43C C42C C44C 107.4(7) . . ?
N5C C43C C42C 168.7(15) . . ?
N6C C44C C42C 170.5(14) . . ?
N1C C45C C46C 116.3(6) . . ?
C53C C46C C45C 112.5(6) . . ?
C53C C46C C47C 113.6(7) . . ?
C45C C46C C47C 111.8(6) . . ?
C48C C47C C46C 113.7(6) . . ?
C47C C48C C49C 110.7(7) . . ?
C48C C49C C50C 109.2(8) . . ?
C51C C50C C49C 109.6(9) . . ?
C50C C51C C52C 110.3(9) . . ?
C54C C53C C46C 115.9(6) . . ?
C53C C54C C55C 112.0(6) . . ?
C56C C55C C54C 112.5(7) . . ?
C55C C56C C57C 110.4(8) . . ?
C58C C57C C56C 109.9(8) . . ?
C57C C58C C59C 108.0(9) . . ?
C60C C59C C58C 107.9(9) . . ?
C11C C61C C62C 109.0(11) . . ?
C63C C62C C61C 119.5(13) . . ?
C62C C63C C64C 112.0(9) . . ?
C65C C64C C63C 113.6(9) . . ?
C64C C65C C66C 108.1(9) . . ?
C67C C66C C65C 109.3(9) . . ?
C68C C67C C66C 107.7(9) . . ?
C69C C68C C67C 112.6(7) . . ?
C68C C69C C70C 113.0(8) . . ?
C69C C70C C71C 108.5(9) . . ?
N2C C72C C73C 116.0(7) . . ?
C80C C73C C72C 112.2(8) . . ?
C80C C73C C74C 112.6(8) . . ?
C72C C73C C74C 113.1(7) . . ?
C75C C74C C73C 114.3(7) . . ?
C74C C75C C76C 112.0(8) . . ?
C77C C76C C75C 112.5(8) . . ?
C76C C77C C78C 109.7(9) . . ?
C77C C78C C79C 108.6(9) . . ?
C73C C80C C81C 114.2(7) . . ?
C82C C81C C80C 107.5(8) . . ?
C83C C82C C81C 117.4(9) . . ?
C82C C83C C84C 112.9(9) . . ?
C85C C84C C83C 111.5(9) . . ?
C84C C85C C86C 110.6(9) . . ?
C87C C86C C85C 109.2(9) . . ?
C30C C88C C89C 117.8(8) . . ?
C90C C89C C88C 111.4(6) . . ?
C89C C90C C91C 112.3(6) . . ?
C92C C91C C90C 109.9(6) . . ?
C91C C92C C93C 114.1(7) . . ?
C92C C93C C94C 109.1(7) . . ?
C95C C94C C93C 111.5(7) . . ?
C94C C95C C96C 109.0(7) . . ?
C97C C96C C95C 110.4(8) . . ?
C96C C97C C98C 109.0(9) . . ?

loop_
_geom_bond_atom_site_label_1
_geom_bond_atom_site_label_2
_geom_bond_distance
_geom_bond_site_symmetry_2
_geom_bond_publ_flag
Br1A C3A 1.872(6) . ?
Br2A C4A 1.881(7) . ?
S1A C7A 1.745(6) . ?
S1A C10A 1.751(7) . ?
S2A C9A 1.706(7) . ?
S2A C12A 1.763(7) . ?
S3A C26A 1.747(7) . ?
S3A C29A 1.766(8) . ?
S4A C28A 1.718(7) . ?
S4A C31A 1.760(7) . ?
F1A C18A 1.358(9) . ?
F2A C19A 1.341(9) . ?
F3A C37A 1.356(15) . ?
F4A C38A 1.337(10) . ?
O1A C15A 1.213(8) . ?
O2A C34A 1.212(10) . ?
N1A C8A 1.376(8) . ?
N1A C1A 1.381(9) . ?
N1A C45A 1.454(8) . ?
N2A C27A 1.389(8) . ?
N2A C6A 1.399(8) . ?
N2A C72A 1.489(8) . ?
N3A C24A 1.127(12) . ?
N4A C25A 1.122(12) . ?
N5A C43A 1.147(18) . ?
N6A C44A 1.126(13) . ?
C1A C6A 1.416(9) . ?
C1A C2A 1.455(10) . ?
C2A C7A 1.388(9) . ?
C2A C3A 1.435(10) . ?
C3A C4A 1.353(9) . ?
C4A C5A 1.416(11) . ?
C5A C26A 1.399(9) . ?
C5A C6A 1.442(10) . ?
C7A C8A 1.397(10) . ?
C8A C9A 1.414(9) . ?
C9A C10A 1.379(9) . ?
C10A C11A 1.403(9) . ?
C11A C12A 1.388(10) . ?
C11A C61A 1.523(9) . ?
C12A C13A 1.408(9) . ?
C13A C14A 1.368(10) . ?
C14A C15A 1.467(10) . ?
C14A C22A 1.476(9) . ?
C15A C16A 1.457(10) . ?
C16A C17A 1.383(11) . ?
C16A C21A 1.407(10) . ?
C17A C18A 1.374(11) . ?
C18A C19A 1.385(11) . ?
C19A C20A 1.332(12) . ?
C20A C21A 1.407(10) . ?
C21A C22A 1.495(11) . ?
C22A C23A 1.339(11) . ?
C23A C24A 1.453(13) . ?
C23A C25A 1.462(10) . ?
C26A C27A 1.372(10) . ?
C27A C28A 1.403(9) . ?
C28A C29A 1.396(11) . ?
C29A C30A 1.378(9) . ?
C30A C31A 1.447(12) . ?
C30A C88A 1.516(11) . ?
C31A C32A 1.386(10) . ?
C32A C33A 1.326(12) . ?
C33A C41A 1.484(10) . ?
C33A C34A 1.491(13) . ?
C34A C35A 1.480(12) . ?
C35A C36A 1.367(15) . ?
C35A C40A 1.403(13) . ?
C36A C37A 1.382(14) . ?
C37A C38A 1.379(18) . ?
C38A C39A 1.291(15) . ?
C39A C40A 1.398(12) . ?
C40A C41A 1.505(14) . ?
C41A C42A 1.344(14) . ?
C42A C43A 1.447(19) . ?
C42A C44A 1.456(11) . ?
C45A C46A 1.519(7) . ?
C46A C47A 1.476(8) . ?
C46A C53A 1.517(7) . ?
C47A C48A 1.492(8) . ?
C48A C49A 1.490(8) . ?
C49A C50A 1.530(9) . ?
C50A C51A 1.553(10) . ?
C51A C52A 1.527(10) . ?
C53A C54A 1.522(8) . ?
C54A C55A 1.552(7) . ?
C55A C56A 1.527(8) . ?
C56A C57A 1.538(7) . ?
C57A C58A 1.517(8) . ?
C58A C59A 1.524(8) . ?
C59A C60A 1.543(9) . ?
C61A C62A 1.512(8) . ?
C62A C63A 1.504(9) . ?
C63A C64A 1.529(9) . ?
C64A C65A 1.507(9) . ?
C65A C66A 1.542(9) . ?
C66A C67A 1.532(9) . ?
C67A C68A 1.536(9) . ?
C68A C69A 1.539(9) . ?
C69A C70A 1.552(10) . ?
C70A C71A 1.542(10) . ?
C72A C73A 1.525(7) . ?
C73A C74A 1.514(7) . ?
C73A C80A 1.541(7) . ?
C74A C75A 1.513(8) . ?
C75A C76A 1.526(8) . ?
C76A C77A 1.518(8) . ?
C77A C78A 1.556(9) . ?
C78A C79A 1.530(9) . ?
C80A C81A 1.520(8) . ?
C81A C82A 1.537(9) . ?
C82A C83A 1.554(9) . ?
C83A C84A 1.509(10) . ?
C84A C85A 1.552(9) . ?
C85A C86A 1.522(10) . ?
C86A C87A 1.550(10) . ?
C88A C89A 1.530(8) . ?
C89A C90A 1.518(8) . ?
C90A C91A 1.546(9) . ?
C91A C92A 1.526(10) . ?
C92A C93A 1.538(10) . ?
C93A C94A 1.552(10) . ?
C94A C95A 1.539(10) . ?
C95A C96A 1.547(10) . ?
C96A C97A 1.544(10) . ?
C97A C98A 1.535(10) . ?
Br1B C3B 1.887(6) . ?
Br2B C4B 1.875(6) . ?
S1B C7B 1.746(7) . ?
S1B C10B 1.752(6) . ?
S2B C9B 1.733(6) . ?
S2B C12B 1.749(9) . ?
S3B C26B 1.709(6) . ?
S3B C29B 1.764(6) . ?
S4B C28B 1.704(6) . ?
S4B C31B 1.767(7) . ?
F1B C18B 1.315(15) . ?
F2B C19B 1.370(11) . ?
F3B C37B 1.351(11) . ?
F4B C38B 1.366(10) . ?
O1B C15B 1.220(12) . ?
O2B C34B 1.190(9) . ?
N1B C8B 1.352(9) . ?
N1B C1B 1.396(8) . ?
N1B C45B 1.447(8) . ?
N2B C27B 1.376(8) . ?
N2B C6B 1.408(8) . ?
N2B C72B 1.444(7) . ?
N3B C24B 1.113(13) . ?
N4B C25B 1.121(13) . ?
N5B C43B 1.082(12) . ?
N6B C44B 1.144(12) . ?
C1B C6B 1.394(10) . ?
C1B C2B 1.455(8) . ?
C2B C7B 1.386(9) . ?
C2B C3B 1.428(8) . ?
C3B C4B 1.338(9) . ?
C4B C5B 1.412(8) . ?
C5B C6B 1.439(8) . ?
C5B C26B 1.449(10) . ?
C7B C8B 1.401(8) . ?
C8B C9B 1.408(9) . ?
C9B C10B 1.394(10) . ?
C10B C11B 1.395(10) . ?
C11B C12B 1.437(10) . ?
C11B C61B 1.475(10) . ?
C12B C13B 1.386(10) . ?
C13B C14B 1.391(11) . ?
C14B C15B 1.430(14) . ?
C14B C22B 1.475(11) . ?
C15B C16B 1.505(11) . ?
C16B C21B 1.338(15) . ?
C16B C17B 1.369(15) . ?
C17B C18B 1.372(14) . ?
C18B C19B 1.343(18) . ?
C19B C20B 1.254(16) . ?
C20B C21B 1.471(13) . ?
C21B C22B 1.503(14) . ?
C22B C23B 1.350(14) . ?
C23B C24B 1.447(16) . ?
C23B C25B 1.477(14) . ?
C26B C27B 1.400(8) . ?
C27B C28B 1.418(9) . ?
C28B C29B 1.410(9) . ?
C29B C30B 1.364(10) . ?
C30B C31B 1.428(9) . ?
C30B C88B 1.522(9) . ?
C31B C32B 1.373(10) . ?
C32B C33B 1.385(9) . ?
C33B C41B 1.457(11) . ?
C33B C34B 1.494(10) . ?
C34B C35B 1.469(10) . ?
C35B C40B 1.391(12) . ?
C35B C36B 1.398(11) . ?
C36B C37B 1.329(13) . ?
C37B C38B 1.357(15) . ?
C38B C39B 1.348(13) . ?
C39B C40B 1.397(10) . ?
C40B C41B 1.487(10) . ?
C41B C42B 1.343(12) . ?
C42B C44B 1.443(12) . ?
C42B C43B 1.494(13) . ?
C45B C46B 1.552(8) . ?
C46B C47B 1.532(9) . ?
C46B C53B 1.535(9) . ?
C47B C48B 1.505(9) . ?
C48B C49B 1.568(10) . ?
C49B C50B 1.522(9) . ?
C50B C51B 1.537(10) . ?
C51B C52B 1.554(10) . ?
C53B C54B 1.520(9) . ?
C54B C55B 1.548(9) . ?
C55B C56B 1.537(9) . ?
C56B C57B 1.556(9) . ?
C57B C58B 1.538(10) . ?
C58B C59B 1.532(9) . ?
C59B C60B 1.530(10) . ?
C61B C62B 1.480(8) . ?
C62B C63B 1.531(9) . ?
C63B C64B 1.527(9) . ?
C64B C65B 1.564(10) . ?
C65B C66B 1.552(10) . ?
C66B C67B 1.551(10) . ?
C67B C68B 1.526(9) . ?
C68B C69B 1.531(9) . ?
C69B C70B 1.524(9) . ?
C70B C71B 1.533(9) . ?
C72B C73B 1.506(7) . ?
C73B C74B 1.482(8) . ?
C73B C80B 1.525(8) . ?
C74B C75B 1.480(8) . ?
C75B C76B 1.527(8) . ?
C76B C77B 1.530(10) . ?
C77B C78B 1.527(10) . ?
C78B C79B 1.532(10) . ?
C80B C81B 1.530(9) . ?
C81B C82B 1.537(9) . ?
C82B C83B 1.536(9) . ?
C83B C84B 1.536(10) . ?
C84B C85B 1.555(10) . ?
C85B C86B 1.553(10) . ?
C86B C87B 1.540(10) . ?
C88B C89B 1.536(7) . ?
C89B C90B 1.515(8) . ?
C90B C91B 1.517(8) . ?
C91B C92B 1.524(9) . ?
C92B C93B 1.552(9) . ?
C93B C94B 1.542(9) . ?
C94B C95B 1.512(10) . ?
C95B C96B 1.533(10) . ?
C96B C97B 1.562(10) . ?
C97B C98B 1.517(10) . ?
Br1C C3C 1.870(10) . ?
Br2C C4C 1.921(10) . ?
S1C C7C 1.745(9) . ?
S1C C10C 1.767(10) . ?
S2C C9C 1.701(9) . ?
S2C C12C 1.766(11) . ?
S3C C29C 1.732(12) . ?
S3C C26C 1.746(8) . ?
S4C C28C 1.697(11) . ?
S4C C31C 1.771(10) . ?
F1C C18C 1.238(18) . ?
F2C C19C 1.457(16) . ?
F3C C37C 1.217(14) . ?
F4C C38C 1.261(10) . ?
O1C C15C 1.367(15) . ?
O2C C34C 1.229(13) . ?
N1C C1C 1.396(10) . ?
N1C C8C 1.401(10) . ?
N1C C45C 1.440(10) . ?
N2C C6C 1.360(11) . ?
N2C C27C 1.377(10) . ?
N2C C72C 1.478(12) . ?
N3C C24C 1.130(9) . ?
N4C C25C 1.159(8) . ?
N5C C43C 1.099(8) . ?
N6C C44C 1.157(8) . ?
C1C C2C 1.423(12) . ?
C1C C6C 1.443(11) . ?
C2C C7C 1.393(12) . ?
C2C C3C 1.397(12) . ?
C3C C4C 1.385(12) . ?
C4C C5C 1.344(14) . ?
C5C C6C 1.428(12) . ?
C5C C26C 1.433(12) . ?
C7C C8C 1.333(12) . ?
C8C C9C 1.468(11) . ?
C9C C10C 1.358(13) . ?
C10C C11C 1.374(12) . ?
C11C C12C 1.364(15) . ?
C11C C61C 1.509(15) . ?
C12C C13C 1.437(13) . ?
C13C C14C 1.227(14) . ?
C14C C15C 1.468(9) . ?
C14C C22C 1.525(9) . ?
C15C C16C 1.503(9) . ?
C16C C17C 1.365(9) . ?
C16C C21C 1.368(9) . ?
C17C C18C 1.413(9) . ?
C18C C19C 1.362(9) . ?
C19C C20C 1.361(9) . ?
C20C C21C 1.400(9) . ?
C21C C22C 1.463(9) . ?
C22C C23C 1.334(8) . ?
C23C C24C 1.383(8) . ?
C23C C25C 1.439(8) . ?
C26C C27C 1.368(13) . ?
C27C C28C 1.399(12) . ?
C28C C29C 1.443(13) . ?
C29C C30C 1.418(12) . ?
C30C C31C 1.367(15) . ?
C30C C88C 1.522(12) . ?
C31C C32C 1.380(13) . ?
C32C C33C 1.330(14) . ?
C33C C34C 1.430(16) . ?
C33C C41C 1.515(13) . ?
C34C C35C 1.463(13) . ?
C35C C36C 1.3900 . ?
C35C C40C 1.3900 . ?
C36C C37C 1.3900 . ?
C37C C38C 1.3900 . ?
C38C C39C 1.3900 . ?
C39C C40C 1.3900 . ?
C40C C41C 1.442(13) . ?
C41C C42C 1.359(8) . ?
C42C C43C 1.378(8) . ?
C42C C44C 1.421(8) . ?
C45C C46C 1.522(7) . ?
C46C C53C 1.518(7) . ?
C46C C47C 1.533(7) . ?
C47C C48C 1.513(8) . ?
C48C C49C 1.533(8) . ?
C49C C50C 1.536(9) . ?
C50C C51C 1.529(9) . ?
C51C C52C 1.529(10) . ?
C53C C54C 1.501(7) . ?
C54C C55C 1.527(8) . ?
C55C C56C 1.515(8) . ?
C56C C57C 1.531(9) . ?
C57C C58C 1.526(9) . ?
C58C C59C 1.553(10) . ?
C59C C60C 1.543(10) . ?
C61C C62C 1.539(9) . ?
C62C C63C 1.515(9) . ?
C63C C64C 1.519(9) . ?
C64C C65C 1.519(9) . ?
C65C C66C 1.551(9) . ?
C66C C67C 1.542(10) . ?
C67C C68C 1.537(9) . ?
C68C C69C 1.505(8) . ?
C69C C70C 1.519(9) . ?
C70C C71C 1.554(9) . ?
C72C C73C 1.522(8) . ?
C73C C80C 1.503(8) . ?
C73C C74C 1.532(8) . ?
C74C C75C 1.513(8) . ?
C75C C76C 1.519(8) . ?
C76C C77C 1.515(9) . ?
C77C C78C 1.541(9) . ?
C78C C79C 1.545(10) . ?
C80C C81C 1.525(9) . ?
C81C C82C 1.522(8) . ?
C82C C83C 1.474(9) . ?
C83C C84C 1.538(9) . ?
C84C C85C 1.518(10) . ?
C85C C86C 1.543(10) . ?
C86C C87C 1.539(10) . ?
C88C C89C 1.524(8) . ?
C89C C90C 1.514(7) . ?
C90C C91C 1.526(8) . ?
C91C C92C 1.515(7) . ?
C92C C93C 1.524(8) . ?
C93C C94C 1.540(8) . ?
C94C C95C 1.529(8) . ?
C95C C96C 1.545(9) . ?
C96C C97C 1.529(9) . ?
C97C C98C 1.541(9) . ?
